data_4103669
loop_
_publ_author_name
'Jian-Rong Li'
'Andrey A. Yakovenko'
'Weigang Lu'
'Daren J. Timmons'
'Wenjuan Zhuang'
'Daqiang Yuan'
'Hong-Cai Zhou'

_publ_contact_author
; 
Hong-Cai Zhou
Department of Chemistry, Texas A&M University, 
PO Box 30012, College Station, TX 77842-3012, USA
;
_publ_contact_author_email zhou@mail.chem.tamu.edu
_publ_section_title
;
 Ligand Bridging-Angle-Driven Assembly of Molecular Architectures Based on
 Quadruply Bonded Mo-Mo Dimers
;
_journal_name_full 'Journal of the American Chemical Society'
_journal_page_first 17599
_journal_page_last 17610
_journal_paper_doi 10.1021/ja1080794
_journal_volume 132
_journal_year 2010
_chemical_formula_moiety 'C312 H180 Mo12 N12 O55'
_chemical_formula_sum 'C312 H180 Mo12 N12 O55'
_chemical_formula_weight 6127.96
_chemical_name_systematic
; 
 ? 
;
_space_group_IT_number 2
_symmetry_cell_setting triclinic
_symmetry_space_group_name_Hall '-P 1'
_symmetry_space_group_name_H-M 'P -1'
_atom_sites_solution_hydrogens geom
_atom_sites_solution_primary direct
_atom_sites_solution_secondary difmap
_audit_creation_method SHELXL-97
_cell_angle_alpha 91.126(5)
_cell_angle_beta 91.473(6)
_cell_angle_gamma 105.233(6)
_cell_formula_units_Z 2
_cell_length_a 28.410(11)
_cell_length_b 28.674(11)
_cell_length_c 45.274(17)
_cell_measurement_reflns_used 4282
_cell_measurement_temperature 110(2)
_cell_measurement_theta_max 20.4622
_cell_measurement_theta_min 2.1872
_cell_volume 35561(2)
_computing_cell_refinement 'SAINT+ ver. (Bruker, 2001)'
_computing_data_collection 'APEX2  (Bruker, 2008)'
_computing_data_reduction 'SAINT+ ver. (Bruker, 2001)'
_computing_molecular_graphics 'SHELXTL (Sheldrick, 2008)'
_computing_publication_material 'SHELXTL (Sheldrick, 2008)'
_computing_structure_refinement 'SHELXTL (Sheldrick, 2008)'
_computing_structure_solution 'SHELXTL (Sheldrick, 2008)'
_diffrn_ambient_temperature 110(2)
_diffrn_measured_fraction_theta_full 0.979
_diffrn_measured_fraction_theta_max 0.979
_diffrn_measurement_device_type 'Bruker SMART APEX II CCD area detector'
_diffrn_measurement_method 'phi and omega scans'
_diffrn_radiation_monochromator graphite
_diffrn_radiation_source 'fine-focus sealed tube'
_diffrn_radiation_type MoK\a
_diffrn_radiation_wavelength 0.71073
_diffrn_reflns_av_R_equivalents 0.1938
_diffrn_reflns_av_sigmaI/netI 0.3948
_diffrn_reflns_limit_h_max 29
_diffrn_reflns_limit_h_min -30
_diffrn_reflns_limit_k_max 30
_diffrn_reflns_limit_k_min -30
_diffrn_reflns_limit_l_max 47
_diffrn_reflns_limit_l_min -47
_diffrn_reflns_number 261869
_diffrn_reflns_theta_full 22.22
_diffrn_reflns_theta_max 22.22
_diffrn_reflns_theta_min 1.62
_exptl_absorpt_coefficient_mu 0.235
_exptl_absorpt_correction_T_max 0.9590
_exptl_absorpt_correction_T_min 0.9502
_exptl_absorpt_correction_type multi-scan
_exptl_absorpt_process_details 'SADABS (Sheldrick, 2008)'
_exptl_crystal_colour dark-red
_exptl_crystal_density_diffrn 0.572
_exptl_crystal_density_meas ?
_exptl_crystal_density_method 'not measured'
_exptl_crystal_description block
_exptl_crystal_F_000 6160
_exptl_crystal_size_max 0.22
_exptl_crystal_size_mid 0.18
_exptl_crystal_size_min 0.18
_platon_squeeze_details
;
;
_refine_diff_density_max 1.097
_refine_diff_density_min -0.490
_refine_diff_density_rms 0.057
_refine_ls_extinction_method none
_refine_ls_goodness_of_fit_ref 0.683
_refine_ls_hydrogen_treatment constr
_refine_ls_matrix_type full
_refine_ls_number_parameters 1234
_refine_ls_number_reflns 87865
_refine_ls_number_restraints 9
_refine_ls_restrained_S_all 0.683
_refine_ls_R_factor_all 0.1952
_refine_ls_R_factor_gt 0.0632
_refine_ls_shift/su_max 0.004
_refine_ls_shift/su_mean 0.000
_refine_ls_structure_factor_coef Fsqd
_refine_ls_weighting_details 'calc w=1/[\s^2^(Fo^2^)+(0.0000P)^2^+0.0000P] where P=(Fo^2^+2Fc^2^)/3'
_refine_ls_weighting_scheme calc
_refine_ls_wR_factor_gt 0.1072
_refine_ls_wR_factor_ref 0.1225
_reflns_number_gt 21245
_reflns_number_total 87865
_reflns_threshold_expression I>2\s(I)
_cod_data_source_file ja1080794_si_002_09.cif
_cod_data_source_block 3B
_cod_depositor_comments
;
The following automatic conversions were performed:

'_exptl_crystal_density_meas' value 'not measured' was changed to '?'
- the value is perceived as not measured.

Automatic conversion script
Id: cif_fix_values 3008 2015-01-20 13:52:24Z robertas 
;
_cod_original_cell_volume 35560(23)
_cod_database_code 4103669

loop_
_symmetry_equiv_pos_as_xyz
'x, y, z'
'-x, -y, -z'

loop_
_atom_site_label
_atom_site_type_symbol
_atom_site_fract_x
_atom_site_fract_y
_atom_site_fract_z
_atom_site_U_iso_or_equiv
_atom_site_adp_type
_atom_site_occupancy
_atom_site_symmetry_multiplicity
_atom_site_calc_flag
_atom_site_refinement_flags
Mo1A Mo -0.09310(3) 0.63211(3) 0.274973(18) 0.0507(3) Uani 1 1 d .
Mo2A Mo -0.12337(3) 0.64582(3) 0.234218(18) 0.0453(3) Uani 1 1 d .
Mo3A Mo 0.19719(3) 0.25622(3) 0.378277(18) 0.0409(3) Uani 1 1 d .
Mo4A Mo 0.23916(3) 0.21451(3) 0.358245(17) 0.0352(2) Uani 1 1 d .
Mo5A Mo -0.32510(3) 0.16890(3) 0.51579(2) 0.0540(3) Uani 1 1 d D
Mo6A Mo -0.39119(3) 0.11370(3) 0.51156(2) 0.0486(3) Uani 1 1 d D
O1A O -0.0497(2) 0.5932(2) 0.25327(12) 0.0580(8) Uani 1 1 d .
O2A O -0.0824(2) 0.6082(2) 0.21087(12) 0.0580(8) Uani 1 1 d .
O3A O 0.16870(18) 0.26931(19) 0.33729(12) 0.0478(8) Uani 1 1 d .
O4A O 0.21454(19) 0.2270(2) 0.31590(11) 0.0478(8) Uani 1 1 d .
O5A O -0.1500(2) 0.5724(2) 0.27796(12) 0.0607(9) Uani 1 1 d .
O6A O -0.1791(2) 0.5884(2) 0.23500(12) 0.0607(9) Uani 1 1 d .
O7A O -0.3393(2) 0.19913(19) 0.47550(13) 0.0520(19) Uani 1 1 d .
O8A O -0.4098(2) 0.1411(2) 0.47094(13) 0.0445(19) Uani 1 1 d .
O9A O -0.2866(2) 0.1246(2) 0.49359(13) 0.0540(19) Uani 1 1 d .
O10A O -0.3559(2) 0.06829(18) 0.48813(12) 0.0473(17) Uani 1 1 d .
O11A O 0.13787(17) 0.19326(18) 0.38278(10) 0.0334(10) Uani 1 1 d .
O12A O 0.18261(19) 0.14920(17) 0.36172(10) 0.0334(10) Uani 1 1 d .
O13A O -0.13596(19) 0.67048(18) 0.29768(12) 0.0484(17) Uani 1 1 d .
O14A O -0.16785(17) 0.68346(19) 0.25439(11) 0.0427(16) Uani 1 1 d .
O15A O -0.22541(18) 0.75340(19) 0.58001(11) 0.0415(17) Uani 1 1 d .
O16A O -0.27018(18) 0.7974(2) 0.60160(11) 0.0460(17) Uani 1 1 d .
O17A O -0.03542(19) 0.69542(18) 0.27281(12) 0.0498(17) Uani 1 1 d .
O18A O -0.06796(18) 0.70992(17) 0.23086(11) 0.0396(16) Uani 1 1 d .
O19A O 0.3085(2) 0.8586(2) 0.44329(13) 0.056(2) Uani 1 1 d .
O20A O 0.3779(2) 0.9170(2) 0.44855(13) 0.0565(19) Uani 1 1 d .
O21A O 0.25371(16) 0.31983(18) 0.37471(11) 0.0423(10) Uani 1 1 d D
O22A O 0.29824(18) 0.27356(16) 0.35325(11) 0.0423(10) Uani 1 1 d D
O23A O 0.3611(2) 0.7874(2) 0.46002(13) 0.0580(19) Uani 1 1 d .
O24A O 0.4288(2) 0.8437(2) 0.46512(14) 0.058(2) Uani 1 1 d .
N1A N 0.1123(2) 0.3795(2) 0.12103(13) 0.0461(7) Uani 1 1 d .
H1AA H 0.1149 0.3718 0.1023 0.055 Uiso 1 1 calc R
N2A N -0.5096(2) 0.3358(3) 0.29622(15) 0.0799(9) Uani 1 1 d .
H2AA H -0.5388 0.3309 0.2879 0.096 Uiso 1 1 calc R
N3A N -0.1326(3) -0.1359(3) 0.39403(16) 0.073(3) Uani 1 1 d .
H3AA H -0.1366 -0.1674 0.3921 0.087 Uiso 1 1 calc R
N4A N -0.3880(2) 0.8454(2) 0.38422(13) 0.0392(19) Uani 1 1 d .
H4AA H -0.4076 0.8631 0.3787 0.047 Uiso 1 1 calc R
N5A N 0.2593(3) 0.9971(2) 0.23579(17) 0.080(3) Uani 1 1 d .
H5AA H 0.2731 1.0183 0.2227 0.096 Uiso 1 1 calc R
N6A N 0.5506(2) 0.6137(2) 0.31663(15) 0.0691(9) Uani 1 1 d .
H6AA H 0.5739 0.6214 0.3038 0.083 Uiso 1 1 calc R
C1 C -0.0532(3) 0.5877(3) 0.2248(2) 0.0580(8) Uani 1 1 d .
C2 C -0.02355(19) 0.56333(19) 0.20856(12) 0.0580(8) Uani 1 1 d G
C3 C -0.03559(16) 0.55016(19) 0.17906(12) 0.0580(8) Uani 1 1 d G
H3A H -0.0619 0.5592 0.1695 0.070 Uiso 1 1 calc R
C4 C -0.0092(2) 0.52373(19) 0.16359(8) 0.0580(8) Uani 1 1 d G
H4A H -0.0174 0.5147 0.1434 0.070 Uiso 1 1 calc R
C5 C 0.02922(19) 0.51046(18) 0.17761(11) 0.0580(8) Uani 1 1 d G
C6 C 0.04127(16) 0.52362(19) 0.20711(11) 0.0580(8) Uani 1 1 d G
H6A H 0.0675 0.5145 0.2167 0.070 Uiso 1 1 calc R
C7 C 0.0149(2) 0.55005(19) 0.22259(8) 0.0580(8) Uani 1 1 d G
H7A H 0.0231 0.5590 0.2427 0.070 Uiso 1 1 calc R
C8 C 0.05518(17) 0.47957(16) 0.16133(11) 0.0461(7) Uani 1 1 d G
C9 C 0.05260(17) 0.47698(16) 0.13062(11) 0.0461(7) Uani 1 1 d G
H9A H 0.0371 0.4974 0.1200 0.055 Uiso 1 1 calc R
C10 C 0.07265(18) 0.44456(18) 0.11548(7) 0.0461(7) Uani 1 1 d G
H10A H 0.0709 0.4428 0.0945 0.055 Uiso 1 1 calc R
C11 C 0.09528(18) 0.41472(16) 0.13106(11) 0.0461(7) Uani 1 1 d G
C12 C 0.09786(18) 0.41731(17) 0.16177(11) 0.0461(7) Uani 1 1 d G
C13 C 0.07781(18) 0.44973(19) 0.17691(7) 0.0461(7) Uani 1 1 d G
H13A H 0.0796 0.4515 0.1979 0.055 Uiso 1 1 calc R
C14 C 0.11771(18) 0.38087(15) 0.17098(12) 0.0461(7) Uani 1 1 d G
C15 C 0.12730(18) 0.36444(18) 0.19859(9) 0.0461(7) Uani 1 1 d G
H15A H 0.1220 0.3811 0.2160 0.055 Uiso 1 1 calc R
C16 C 0.14468(18) 0.32357(19) 0.20074(8) 0.0461(7) Uani 1 1 d G
C17 C 0.15247(17) 0.29914(15) 0.17527(12) 0.0461(7) Uani 1 1 d G
H17A H 0.1643 0.2712 0.1767 0.055 Uiso 1 1 calc R
C18 C 0.14288(17) 0.31557(18) 0.14766(9) 0.0461(7) Uani 1 1 d G
H18A H 0.1482 0.2989 0.1303 0.055 Uiso 1 1 calc R
C19 C 0.12550(19) 0.35643(19) 0.14551(9) 0.0461(7) Uani 1 1 d G
C20 C 0.15365(19) 0.30247(18) 0.23016(8) 0.0478(8) Uani 1 1 d G
C21 C 0.12721(15) 0.31040(16) 0.25430(12) 0.0478(8) Uani 1 1 d G
H21A H 0.1030 0.3276 0.2520 0.057 Uiso 1 1 calc R
C22 C 0.13614(17) 0.29314(18) 0.28179(9) 0.0478(8) Uani 1 1 d G
H22A H 0.1181 0.2986 0.2983 0.057 Uiso 1 1 calc R
C23 C 0.17150(19) 0.26794(18) 0.28514(8) 0.0478(8) Uani 1 1 d G
C24 C 0.19794(15) 0.26001(17) 0.26101(12) 0.0478(8) Uani 1 1 d G
H24A H 0.2221 0.2428 0.2633 0.057 Uiso 1 1 calc R
C25 C 0.18902(17) 0.27727(18) 0.23352(9) 0.0478(8) Uani 1 1 d G
H25A H 0.2071 0.2719 0.2170 0.057 Uiso 1 1 calc R
C26 C 0.1863(3) 0.2530(3) 0.31470(19) 0.0478(8) Uani 1 1 d .
C27 C -0.1832(2) 0.5625(2) 0.2565(2) 0.0607(9) Uani 1 1 d D
C28 C -0.22797(15) 0.52334(18) 0.26398(13) 0.0607(9) Uani 1 1 d GD
C29 C -0.2623(2) 0.5091(2) 0.24088(9) 0.0607(9) Uani 1 1 d G
H29A H -0.2546 0.5203 0.2215 0.073 Uiso 1 1 calc R
C30 C -0.30795(17) 0.4786(2) 0.24611(10) 0.0607(9) Uani 1 1 d G
H30A H -0.3314 0.4689 0.2303 0.073 Uiso 1 1 calc R
C31 C -0.31928(14) 0.46226(18) 0.27442(13) 0.0607(9) Uani 1 1 d G
C32 C -0.2850(2) 0.4765(2) 0.29752(9) 0.0607(9) Uani 1 1 d G
H32A H -0.2927 0.4653 0.3169 0.073 Uiso 1 1 calc R
C33 C -0.23930(17) 0.50700(19) 0.29229(10) 0.0607(9) Uani 1 1 d G
H33A H -0.2158 0.5167 0.3081 0.073 Uiso 1 1 calc R
C34 C -0.37261(16) 0.4283(2) 0.27878(14) 0.0799(9) Uani 1 1 d G
C35 C -0.4123(2) 0.43422(19) 0.26215(11) 0.0799(9) Uani 1 1 d G
H35A H -0.4076 0.4578 0.2473 0.096 Uiso 1 1 calc R
C36 C -0.45897(18) 0.4057(2) 0.26728(13) 0.0799(9) Uani 1 1 d G
H36A H -0.4861 0.4098 0.2559 0.096 Uiso 1 1 calc R
C37 C -0.46588(16) 0.3712(2) 0.28904(14) 0.0799(9) Uani 1 1 d G
C38 C -0.4262(2) 0.3653(2) 0.30567(12) 0.0799(9) Uani 1 1 d G
C39 C -0.37952(19) 0.3938(2) 0.30054(13) 0.0799(9) Uani 1 1 d G
H39A H -0.3524 0.3898 0.3119 0.096 Uiso 1 1 calc R
C40 C -0.4454(2) 0.32681(19) 0.32554(13) 0.0799(9) Uani 1 1 d G
C41 C -0.42387(15) 0.3047(2) 0.34715(14) 0.0799(9) Uani 1 1 d G
H41A H -0.3898 0.3157 0.3514 0.096 Uiso 1 1 calc R
C42 C -0.4522(2) 0.2664(2) 0.36252(12) 0.0799(9) Uani 1 1 d G
C43 C -0.5021(2) 0.25022(18) 0.35627(13) 0.0799(9) Uani 1 1 d G
H43A H -0.5215 0.2240 0.3668 0.096 Uiso 1 1 calc R
C44 C -0.52363(15) 0.2723(2) 0.33466(14) 0.0799(9) Uani 1 1 d G
H44A H -0.5577 0.2613 0.3304 0.096 Uiso 1 1 calc R
C45 C -0.4953(2) 0.3106(2) 0.31929(12) 0.0799(9) Uani 1 1 d G
C46 C -0.4306(2) 0.2424(2) 0.38812(12) 0.0859(15) Uani 1 1 d G
C47 C -0.3903(2) 0.26815(16) 0.40504(14) 0.0859(15) Uani 1 1 d G
H47A H -0.3747 0.3007 0.4006 0.103 Uiso 1 1 calc R
C48 C -0.37275(18) 0.2463(2) 0.42852(13) 0.0859(15) Uani 1 1 d G
H48A H -0.3452 0.2639 0.4401 0.103 Uiso 1 1 calc R
C49 C -0.3955(2) 0.1987(2) 0.43507(12) 0.0859(15) Uani 1 1 d G
C50 C -0.4359(2) 0.17294(16) 0.41815(15) 0.0859(15) Uani 1 1 d G
H50A H -0.4514 0.1404 0.4226 0.103 Uiso 1 1 calc R
C51 C -0.45336(18) 0.1948(2) 0.39467(13) 0.0859(15) Uani 1 1 d G
H51A H -0.4809 0.1772 0.3831 0.103 Uiso 1 1 calc R
C52 C -0.3803(4) 0.1780(4) 0.4619(2) 0.062(4) Uani 1 1 d .
C53 C -0.3079(4) 0.0823(4) 0.4846(2) 0.0630(12) Uani 1 1 d .
C54 C -0.2864(2) 0.04868(18) 0.47199(13) 0.0630(12) Uani 1 1 d G
C55 C -0.23591(19) 0.06107(15) 0.47028(12) 0.0630(12) Uani 1 1 d G
H55A H -0.2170 0.0914 0.4781 0.076 Uiso 1 1 calc R
C56 C -0.21300(13) 0.0291(2) 0.45709(13) 0.0630(12) Uani 1 1 d G
H56A H -0.1785 0.0376 0.4559 0.076 Uiso 1 1 calc R
C57 C -0.24063(19) -0.01525(18) 0.44560(13) 0.0630(12) Uani 1 1 d G
C58 C -0.29117(19) -0.02763(15) 0.44731(12) 0.0630(12) Uani 1 1 d G
H58A H -0.3100 -0.0579 0.4395 0.076 Uiso 1 1 calc R
C59 C -0.31407(13) 0.0043(2) 0.46051(13) 0.0630(12) Uani 1 1 d G
H59A H -0.3486 -0.0041 0.4617 0.076 Uiso 1 1 calc R
C60 C -0.2146(3) -0.0493(3) 0.42958(13) 0.062(3) Uani 1 1 d G
C61 C -0.23636(18) -0.0988(3) 0.42936(13) 0.077(4) Uani 1 1 d G
H61A H -0.2677 -0.1107 0.4373 0.093 Uiso 1 1 calc R
C62 C -0.2123(3) -0.13081(19) 0.41745(14) 0.080(4) Uani 1 1 d G
H62A H -0.2272 -0.1646 0.4173 0.096 Uiso 1 1 calc R
C63 C -0.1664(3) -0.1134(3) 0.40576(14) 0.061(3) Uani 1 1 d G
C64 C -0.14460(18) -0.0639(3) 0.40599(14) 0.076(4) Uani 1 1 d G
C65 C -0.1687(3) -0.03190(19) 0.41789(15) 0.087(4) Uani 1 1 d G
H65A H -0.1538 0.0019 0.4180 0.104 Uiso 1 1 calc R
C66 C -0.09806(16) -0.0553(2) 0.39305(13) 0.0636(12) Uani 1 1 d G
C67 C -0.0600(2) -0.01420(16) 0.38947(12) 0.0636(12) Uani 1 1 d G
H67A H -0.0642 0.0168 0.3943 0.076 Uiso 1 1 calc R
C68 C -0.01583(18) -0.01849(17) 0.37881(13) 0.0636(12) Uani 1 1 d G
C69 C -0.00973(16) -0.0639(2) 0.37173(12) 0.0636(12) Uani 1 1 d G
H69A H 0.0205 -0.0668 0.3644 0.076 Uiso 1 1 calc R
C70 C -0.0478(2) -0.10500(16) 0.37531(12) 0.0636(12) Uani 1 1 d G
H70A H -0.0436 -0.1360 0.3705 0.076 Uiso 1 1 calc R
C71 C -0.09196(18) -0.10071(18) 0.38597(13) 0.0636(12) Uani 1 1 d G
C72 C 0.02775(17) 0.02663(15) 0.37679(12) 0.0597(11) Uani 1 1 d G
C73 C 0.0705(2) 0.02532(15) 0.36294(11) 0.0597(11) Uani 1 1 d G
H73A H 0.0737 -0.0041 0.3543 0.072 Uiso 1 1 calc R
C74 C 0.10859(15) 0.0671(2) 0.36174(12) 0.0597(11) Uani 1 1 d G
H74A H 0.1378 0.0662 0.3523 0.072 Uiso 1 1 calc R
C75 C 0.10393(17) 0.11013(16) 0.37439(13) 0.0597(11) Uani 1 1 d G
C76 C 0.0612(2) 0.11144(15) 0.38824(11) 0.0597(11) Uani 1 1 d G
H76A H 0.0580 0.1409 0.3969 0.072 Uiso 1 1 calc R
C77 C 0.02309(16) 0.0697(2) 0.38945(11) 0.0597(11) Uani 1 1 d G
H77A H -0.0061 0.0706 0.3989 0.072 Uiso 1 1 calc R
C78 C 0.1437(3) 0.1531(4) 0.3733(2) 0.0597(11) Uani 1 1 d .
C79 C -0.1677(3) 0.6869(3) 0.2829(2) 0.0456(5) Uani 1 1 d .
C80 C -0.20081(17) 0.70990(18) 0.29762(11) 0.0456(5) Uani 1 1 d G
C81 C -0.19206(14) 0.72733(18) 0.32666(11) 0.0456(5) Uani 1 1 d G
H81A H -0.1633 0.7252 0.3372 0.055 Uiso 1 1 calc R
C82 C -0.22531(18) 0.74790(17) 0.34034(8) 0.0456(5) Uani 1 1 d G
H82A H -0.2193 0.7598 0.3602 0.055 Uiso 1 1 calc R
C83 C -0.26732(16) 0.75102(18) 0.32498(11) 0.0456(5) Uani 1 1 d G
C84 C -0.27608(14) 0.73359(18) 0.29594(11) 0.0456(5) Uani 1 1 d G
H84A H -0.3048 0.7357 0.2854 0.055 Uiso 1 1 calc R
C85 C -0.24283(18) 0.71303(17) 0.28226(8) 0.0456(5) Uani 1 1 d G
H85A H -0.2488 0.7011 0.2624 0.055 Uiso 1 1 calc R
C86 C -0.30220(16) 0.77450(17) 0.33902(11) 0.0456(5) Uani 1 1 d G
C87 C -0.33062(18) 0.79685(18) 0.32175(8) 0.0456(5) Uani 1 1 d G
H87A H -0.3289 0.7958 0.3008 0.055 Uiso 1 1 calc R
C88 C -0.36155(16) 0.82071(17) 0.33511(11) 0.0456(5) Uani 1 1 d G
H88A H -0.3810 0.8360 0.3233 0.055 Uiso 1 1 calc R
C89 C -0.36406(17) 0.82221(17) 0.36572(11) 0.0456(5) Uani 1 1 d G
C90 C -0.33564(19) 0.79987(19) 0.38298(8) 0.0456(5) Uani 1 1 d G
C91 C -0.30471(16) 0.77601(17) 0.36963(11) 0.0456(5) Uani 1 1 d G
H91A H -0.2853 0.7607 0.3814 0.055 Uiso 1 1 calc R
C92 C -0.34431(18) 0.80800(19) 0.41284(9) 0.0456(5) Uani 1 1 d G
C93 C -0.32614(16) 0.79630(16) 0.43970(12) 0.0456(5) Uani 1 1 d G
H93A H -0.3039 0.7767 0.4401 0.055 Uiso 1 1 calc R
C94 C -0.34058(17) 0.81324(18) 0.46603(9) 0.0456(5) Uani 1 1 d G
C95 C -0.37318(18) 0.84188(18) 0.46550(9) 0.0456(5) Uani 1 1 d G
H95A H -0.3831 0.8535 0.4835 0.055 Uiso 1 1 calc R
C96 C -0.39136(15) 0.85357(16) 0.43864(12) 0.0456(5) Uani 1 1 d G
H96A H -0.4136 0.8731 0.4383 0.055 Uiso 1 1 calc R
C97 C -0.37692(18) 0.83663(19) 0.41231(9) 0.0456(5) Uani 1 1 d G
C98 C -0.32001(18) 0.80254(18) 0.49617(9) 0.0456(5) Uani 1 1 d G
C99 C -0.27950(17) 0.78392(18) 0.49668(9) 0.0456(5) Uani 1 1 d G
H99A H -0.2659 0.7771 0.4787 0.055 Uiso 1 1 calc R
C100 C -0.25890(14) 0.77534(17) 0.52354(12) 0.0456(5) Uani 1 1 d G
H10B H -0.2312 0.7626 0.5239 0.055 Uiso 1 1 calc R
C101 C -0.27881(18) 0.78539(18) 0.54988(9) 0.0456(5) Uani 1 1 d G
C102 C -0.31932(17) 0.80400(17) 0.54937(9) 0.0456(5) Uani 1 1 d G
H10C H -0.3329 0.8109 0.5674 0.055 Uiso 1 1 calc R
C103 C -0.33992(14) 0.81258(17) 0.52251(11) 0.0456(5) Uani 1 1 d G
H10D H -0.3676 0.8253 0.5222 0.055 Uiso 1 1 calc R
C104 C -0.2567(3) 0.7786(3) 0.57786(19) 0.0456(5) Uani 1 1 d .
C105 C -0.0308(4) 0.7265(4) 0.2504(3) 0.0981(15) Uani 1 1 d .
C106 C 0.0066(2) 0.76617(19) 0.24606(15) 0.0981(15) Uani 1 1 d G
C107 C 0.0455(2) 0.7759(2) 0.26656(12) 0.0981(15) Uani 1 1 d G
H10E H 0.0458 0.7542 0.2821 0.118 Uiso 1 1 calc R
C108 C 0.08379(19) 0.8172(2) 0.26425(13) 0.0981(15) Uani 1 1 d G
H10F H 0.1103 0.8238 0.2783 0.118 Uiso 1 1 calc R
C109 C 0.0833(2) 0.84879(19) 0.24144(15) 0.0981(15) Uani 1 1 d G
C110 C 0.0444(2) 0.8391(2) 0.22094(12) 0.0981(15) Uani 1 1 d G
H11A H 0.0441 0.8607 0.2054 0.118 Uiso 1 1 calc R
C111 C 0.00612(19) 0.7978(2) 0.22325(13) 0.0981(15) Uani 1 1 d G
H11B H -0.0204 0.7912 0.2092 0.118 Uiso 1 1 calc R
C112 C 0.12804(17) 0.88969(18) 0.23781(14) 0.0706(9) Uani 1 1 d G
C113 C 0.13670(19) 0.9154(2) 0.21193(11) 0.0706(9) Uani 1 1 d G
H11C H 0.1136 0.9078 0.1959 0.085 Uiso 1 1 calc R
C114 C 0.1792(2) 0.9524(2) 0.20955(10) 0.0706(9) Uani 1 1 d G
H11D H 0.1851 0.9700 0.1919 0.085 Uiso 1 1 calc R
C115 C 0.21303(17) 0.96366(18) 0.23306(14) 0.0706(9) Uani 1 1 d G
C116 C 0.2044(2) 0.9379(2) 0.25895(11) 0.0706(9) Uani 1 1 d G
C117 C 0.1619(2) 0.9009(2) 0.26132(10) 0.0706(9) Uani 1 1 d G
H11E H 0.1560 0.8833 0.2790 0.085 Uiso 1 1 calc R
C118 C 0.2783(2) 0.9901(2) 0.26262(10) 0.0706(9) Uani 1 1 d G
C119 C 0.3242(2) 1.01097(18) 0.27543(13) 0.0706(9) Uani 1 1 d G
H11F H 0.3474 1.0345 0.2651 0.085 Uiso 1 1 calc R
C120 C 0.33623(16) 0.9973(2) 0.30334(13) 0.0706(9) Uani 1 1 d G
H12A H 0.3676 1.0116 0.3121 0.085 Uiso 1 1 calc R
C121 C 0.3023(2) 0.9628(2) 0.31843(10) 0.0706(9) Uani 1 1 d G
C122 C 0.2564(2) 0.94198(18) 0.30561(13) 0.0706(9) Uani 1 1 d G
H12B H 0.2333 0.9184 0.3159 0.085 Uiso 1 1 calc R
C123 C 0.24444(17) 0.9556(2) 0.27771(14) 0.0706(9) Uani 1 1 d G
C124 C 0.3140(2) 0.9443(2) 0.34774(10) 0.0782(14) Uani 1 1 d G
C125 C 0.28827(19) 0.8989(2) 0.35670(13) 0.0782(14) Uani 1 1 d G
H12C H 0.2647 0.8784 0.3437 0.094 Uiso 1 1 calc R
C126 C 0.2971(2) 0.88349(16) 0.38473(14) 0.0782(14) Uani 1 1 d G
H12D H 0.2795 0.8524 0.3909 0.094 Uiso 1 1 calc R
C127 C 0.3316(2) 0.9135(2) 0.40380(11) 0.0782(14) Uani 1 1 d G
C128 C 0.35730(19) 0.9590(2) 0.39484(13) 0.0782(14) Uani 1 1 d G
H12E H 0.3809 0.9795 0.4079 0.094 Uiso 1 1 calc R
C129 C 0.3485(2) 0.97438(16) 0.36681(14) 0.0782(14) Uani 1 1 d G
H12F H 0.3661 1.0054 0.3607 0.094 Uiso 1 1 calc R
C130 C 0.3371(4) 0.8951(4) 0.4337(3) 0.091(4) Uani 1 1 d .
C131 C 0.29292(18) 0.31515(14) 0.36219(16) 0.0423(10) Uani 1 1 d D
C132 C 0.33324(18) 0.35944(16) 0.35576(15) 0.0839(15) Uani 1 1 d GD
C133 C 0.32699(16) 0.4054(2) 0.36062(14) 0.0839(15) Uani 1 1 d G
H13B H 0.2975 0.4092 0.3685 0.101 Uiso 1 1 calc R
C134 C 0.3639(2) 0.44596(14) 0.35395(14) 0.0839(15) Uani 1 1 d G
H13C H 0.3597 0.4774 0.3573 0.101 Uiso 1 1 calc R
C135 C 0.40710(18) 0.44051(16) 0.34242(14) 0.0839(15) Uani 1 1 d G
C136 C 0.41335(16) 0.3945(2) 0.33756(14) 0.0839(15) Uani 1 1 d G
H13D H 0.4429 0.3908 0.3297 0.101 Uiso 1 1 calc R
C137 C 0.3764(2) 0.35399(14) 0.34423(14) 0.0839(15) Uani 1 1 d G
H13E H 0.3807 0.3226 0.3409 0.101 Uiso 1 1 calc R
C138 C 0.44517(18) 0.48377(17) 0.33608(13) 0.0691(9) Uani 1 1 d G
C139 C 0.4783(2) 0.47998(16) 0.31470(12) 0.0691(9) Uani 1 1 d G
H13F H 0.4762 0.4497 0.3052 0.083 Uiso 1 1 calc R
C140 C 0.51457(18) 0.5206(2) 0.30726(11) 0.0691(9) Uani 1 1 d G
H14A H 0.5372 0.5180 0.2927 0.083 Uiso 1 1 calc R
C141 C 0.51766(18) 0.56495(17) 0.32120(13) 0.0691(9) Uani 1 1 d G
C142 C 0.4845(2) 0.56874(16) 0.34258(13) 0.0691(9) Uani 1 1 d G
C143 C 0.44827(19) 0.5282(2) 0.35002(11) 0.0691(9) Uani 1 1 d G
H14B H 0.4256 0.5307 0.3646 0.083 Uiso 1 1 calc R
C144 C 0.4956(2) 0.62056(14) 0.35113(13) 0.0691(9) Uani 1 1 d G
C145 C 0.5372(2) 0.6443(2) 0.33660(11) 0.0691(9) Uani 1 1 d G
C146 C 0.55786(16) 0.6934(2) 0.34202(12) 0.0691(9) Uani 1 1 d G
H14C H 0.5863 0.7096 0.3321 0.083 Uiso 1 1 calc R
C147 C 0.5368(2) 0.71878(14) 0.36196(13) 0.0691(9) Uani 1 1 d G
H14D H 0.5509 0.7523 0.3657 0.083 Uiso 1 1 calc R
C148 C 0.4952(2) 0.6950(2) 0.37649(11) 0.0691(9) Uani 1 1 d G
C149 C 0.47452(16) 0.6459(2) 0.37108(12) 0.0691(9) Uani 1 1 d G
H14E H 0.4460 0.6297 0.3810 0.083 Uiso 1 1 calc R
C150 C 0.4717(2) 0.7213(2) 0.39773(12) 0.0714(13) Uani 1 1 d G
C151 C 0.49996(14) 0.7632(2) 0.41179(13) 0.0714(13) Uani 1 1 d G
H15B H 0.5340 0.7737 0.4085 0.086 Uiso 1 1 calc R
C152 C 0.4785(2) 0.78985(16) 0.43069(12) 0.0714(13) Uani 1 1 d G
H15C H 0.4978 0.8185 0.4403 0.086 Uiso 1 1 calc R
C153 C 0.4287(2) 0.7745(2) 0.43553(12) 0.0714(13) Uani 1 1 d G
C154 C 0.40047(14) 0.7326(2) 0.42147(13) 0.0714(13) Uani 1 1 d G
H15D H 0.3665 0.7221 0.4248 0.086 Uiso 1 1 calc R
C155 C 0.4219(2) 0.70599(16) 0.40257(12) 0.0714(13) Uani 1 1 d G
H15E H 0.4026 0.6773 0.3930 0.086 Uiso 1 1 calc R
C156 C 0.4074(4) 0.8042(4) 0.4555(2) 0.062(3) Uani 1 1 d .
Mo1B Mo 0.64035(3) 0.90581(3) 0.226866(19) 0.0568(3) Uani 1 1 d .
Mo2B Mo 0.66531(3) 0.88712(3) 0.267701(18) 0.0497(3) Uani 1 1 d .
Mo3B Mo 0.16895(3) 0.67646(4) 0.01274(2) 0.0657(3) Uani 1 1 d .
Mo4B Mo 0.10627(3) 0.61731(3) 0.01369(2) 0.0604(3) Uani 1 1 d D
Mo5B Mo 0.70931(3) 0.76481(3) -0.117109(19) 0.0526(3) Uani 1 1 d .
Mo6B Mo 0.74670(3) 0.72002(3) -0.138531(18) 0.0460(3) Uani 1 1 d .
O1B O 0.58440(19) 0.8471(2) 0.22516(12) 0.0552(9) Uani 1 1 d .
O2B O 0.6118(2) 0.8284(2) 0.26847(11) 0.0552(9) Uani 1 1 d .
O3B O 0.1909(2) 0.6644(2) 0.05512(12) 0.068(2) Uani 1 1 d .
O4B O 0.1273(2) 0.6009(2) 0.05667(13) 0.0623(19) Uani 1 1 d .
O5B O 0.2097(2) 0.6324(3) -0.00301(14) 0.079(2) Uani 1 1 d .
O6B O 0.1449(2) 0.5706(2) -0.00309(13) 0.081(2) Uani 1 1 d .
O7B O 0.6471(2) 0.7072(2) -0.11527(17) 0.1009(7) Uani 1 1 d .
O8B O 0.6879(2) 0.6605(2) -0.13666(17) 0.1009(7) Uani 1 1 d .
O9B O 0.6839(2) 0.86900(19) 0.20461(11) 0.0540(12) Uani 1 1 d .
O10B O 0.7091(2) 0.84774(19) 0.24822(12) 0.0540(12) Uani 1 1 d .
O11B O 0.73202(19) 0.74574(19) -0.07530(11) 0.0387(16) Uani 1 1 d .
O12B O 0.77304(18) 0.69972(19) -0.09853(12) 0.0456(17) Uani 1 1 d .
O13B O 0.69746(19) 0.97011(18) 0.22780(12) 0.0486(17) Uani 1 1 d .
O14B O 0.72286(18) 0.94942(19) 0.27078(12) 0.0472(17) Uani 1 1 d .
O15B O 0.8508(2) 1.3073(2) 0.03084(13) 0.078(2) Uani 1 1 d .
O16B O 0.9171(2) 1.3676(2) 0.02797(13) 0.071(2) Uani 1 1 d .
O17B O 0.59608(19) 0.94441(19) 0.24801(12) 0.0511(11) Uani 1 1 d .
O18B O 0.62223(19) 0.9214(2) 0.29056(11) 0.0511(11) Uani 1 1 d .
O19B O 0.3129(2) 1.2149(2) 0.15751(12) 0.0575(19) Uani 1 1 d .
O20B O 0.27586(19) 1.26295(18) 0.18120(11) 0.0390(16) Uani 1 1 d .
O21B O 0.1286(2) 0.7222(2) 0.02914(14) 0.074(2) Uani 1 1 d .
O22B O 0.0649(2) 0.6594(2) 0.03159(13) 0.063(2) Uani 1 1 d .
O23B O 0.2288(2) 1.1763(2) 0.11694(13) 0.067(2) Uani 1 1 d .
O24B O 0.1902(2) 1.2211(2) 0.13980(12) 0.0597(19) Uani 1 1 d .
N1B N 0.2923(3) 0.5300(3) 0.25729(17) 0.0993(15) Uani 1 1 d .
H1BA H 0.2841 0.5049 0.2688 0.119 Uiso 1 1 calc R
N2B N 0.4023(3) 0.3751(3) -0.05897(19) 0.1009(7) Uani 1 1 d .
H2BA H 0.4021 0.3447 -0.0567 0.121 Uiso 1 1 calc R
N3B N 0.9015(2) 0.6555(2) 0.11722(14) 0.0570(10) Uani 1 1 d .
H3BA H 0.9232 0.6405 0.1233 0.068 Uiso 1 1 calc R
N4B N 0.9791(3) 1.2951(3) 0.25242(18) 0.099(3) Uani 1 1 d .
H4BA H 0.9996 1.3127 0.2657 0.119 Uiso 1 1 calc R
N5B N 0.4030(2) 1.1385(2) 0.37703(13) 0.0352(19) Uani 1 1 d .
H5BA H 0.3986 1.1462 0.3955 0.042 Uiso 1 1 calc R
N6B N -0.1164(3) 0.9187(3) 0.10323(19) 0.122(4) Uani 1 1 d .
H6BA H -0.1478 0.9153 0.1053 0.146 Uiso 1 1 calc R
C201 C 0.5769(3) 0.8130(4) 0.24699(19) 0.0552(9) Uani 1 1 d .
C202 C 0.53694(15) 0.77223(15) 0.24856(13) 0.0552(9) Uani 1 1 d G
C203 C 0.50867(19) 0.75257(18) 0.22358(9) 0.0552(9) Uani 1 1 d G
H20A H 0.5157 0.7673 0.2050 0.066 Uiso 1 1 calc R
C204 C 0.47014(17) 0.71141(19) 0.22578(9) 0.0552(9) Uani 1 1 d G
H20B H 0.4508 0.6980 0.2087 0.066 Uiso 1 1 calc R
C205 C 0.45990(15) 0.68991(15) 0.25295(13) 0.0552(9) Uani 1 1 d GD
C206 C 0.48817(18) 0.70957(18) 0.27793(9) 0.0552(9) Uani 1 1 d G
H20C H 0.4812 0.6949 0.2965 0.066 Uiso 1 1 calc R
C207 C 0.52670(16) 0.75073(18) 0.27573(10) 0.0552(9) Uani 1 1 d G
H20D H 0.5460 0.7642 0.2928 0.066 Uiso 1 1 calc R
C208 C 0.41692(19) 0.64605(18) 0.25501(16) 0.0993(15) Uani 1 1 d GD
C209 C 0.3785(3) 0.6384(2) 0.23430(12) 0.0993(15) Uani 1 1 d G
H20E H 0.3801 0.6599 0.2184 0.119 Uiso 1 1 calc R
C210 C 0.33779(19) 0.5995(3) 0.23685(14) 0.0993(15) Uani 1 1 d G
C211 C 0.33550(18) 0.56812(19) 0.26012(16) 0.0993(15) Uani 1 1 d G
C212 C 0.3739(3) 0.5757(2) 0.28083(12) 0.0993(15) Uani 1 1 d G
H21B H 0.3724 0.5543 0.2967 0.119 Uiso 1 1 calc R
C213 C 0.41463(19) 0.6147(2) 0.27827(13) 0.0993(15) Uani 1 1 d G
H21C H 0.4409 0.6199 0.2924 0.119 Uiso 1 1 calc R
C214 C 0.29205(17) 0.5804(2) 0.22007(15) 0.0876(15) Uani 1 1 d G
C215 C 0.2736(2) 0.59623(18) 0.19451(14) 0.0876(15) Uani 1 1 d G
H21D H 0.2918 0.6246 0.1854 0.105 Uiso 1 1 calc R
C216 C 0.2287(2) 0.5705(2) 0.18233(11) 0.0876(15) Uani 1 1 d G
C217 C 0.20213(17) 0.5290(2) 0.19572(14) 0.0876(15) Uani 1 1 d G
H21E H 0.1714 0.5114 0.1874 0.105 Uiso 1 1 calc R
C218 C 0.2206(2) 0.51322(19) 0.22128(14) 0.0876(15) Uani 1 1 d G
H21F H 0.2024 0.4849 0.2304 0.105 Uiso 1 1 calc R
C219 C 0.2655(2) 0.5389(3) 0.23346(11) 0.0876(15) Uani 1 1 d G
C220 C 0.2092(2) 0.5848(2) 0.15298(10) 0.0769(14) Uani 1 1 d G
C221 C 0.1735(2) 0.55238(17) 0.13580(14) 0.0769(14) Uani 1 1 d G
H22B H 0.1590 0.5210 0.1428 0.092 Uiso 1 1 calc R
C222 C 0.15900(18) 0.5659(2) 0.10844(13) 0.0769(14) Uani 1 1 d G
H22C H 0.1346 0.5438 0.0967 0.092 Uiso 1 1 calc R
C223 C 0.1802(2) 0.6119(2) 0.09826(10) 0.0769(14) Uani 1 1 d G
C224 C 0.2159(2) 0.64427(17) 0.11543(14) 0.0769(14) Uani 1 1 d G
H22D H 0.2304 0.6757 0.1085 0.092 Uiso 1 1 calc R
C225 C 0.23041(18) 0.6307(2) 0.14279(13) 0.0769(14) Uani 1 1 d G
H22E H 0.2548 0.6528 0.1545 0.092 Uiso 1 1 calc R
C226 C 0.1684(4) 0.6251(4) 0.0696(2) 0.0769(14) Uani 1 1 d .
C227 C 0.1920(4) 0.5846(4) -0.0069(3) 0.1009(7) Uani 1 1 d .
C228 C 0.2173(2) 0.5519(2) -0.01689(15) 0.1009(7) Uani 1 1 d G
C229 C 0.19592(15) 0.5033(3) -0.02368(15) 0.1009(7) Uani 1 1 d G
H22F H 0.1614 0.4912 -0.0243 0.121 Uiso 1 1 calc R
C230 C 0.2251(2) 0.47238(16) -0.02964(15) 0.1009(7) Uani 1 1 d G
H23A H 0.2104 0.4392 -0.0343 0.121 Uiso 1 1 calc R
C231 C 0.2756(2) 0.4900(2) -0.02880(15) 0.1009(7) Uani 1 1 d G
C232 C 0.29695(16) 0.5386(2) -0.02201(15) 0.1009(7) Uani 1 1 d G
H23B H 0.3315 0.5507 -0.0214 0.121 Uiso 1 1 calc R
C233 C 0.2678(3) 0.56952(16) -0.01605(15) 0.1009(7) Uani 1 1 d G
H23C H 0.2824 0.6027 -0.0114 0.121 Uiso 1 1 calc R
C234 C 0.3070(2) 0.4572(2) -0.03736(15) 0.1009(7) Uani 1 1 d G
C235 C 0.29201(18) 0.4085(2) -0.03083(14) 0.1009(7) Uani 1 1 d G
H23D H 0.2619 0.3960 -0.0215 0.121 Uiso 1 1 calc R
C236 C 0.3211(2) 0.37799(16) -0.03794(15) 0.1009(7) Uani 1 1 d G
H23E H 0.3108 0.3447 -0.0335 0.121 Uiso 1 1 calc R
C237 C 0.3652(2) 0.3962(2) -0.05158(16) 0.1009(7) Uani 1 1 d G
C238 C 0.38020(18) 0.4450(3) -0.05811(15) 0.1009(7) Uani 1 1 d G
C239 C 0.3511(2) 0.47547(17) -0.05100(15) 0.1009(7) Uani 1 1 d G
H23F H 0.3614 0.5088 -0.0555 0.121 Uiso 1 1 calc R
C240 C 0.42662(19) 0.4537(3) -0.06966(15) 0.1009(7) Uani 1 1 d G
C241 C 0.4389(2) 0.4099(2) -0.07036(15) 0.1009(7) Uani 1 1 d G
C242 C 0.4828(2) 0.40707(18) -0.08210(15) 0.1009(7) Uani 1 1 d G
H24B H 0.4912 0.3771 -0.0826 0.121 Uiso 1 1 calc R
C243 C 0.51449(18) 0.4481(3) -0.09313(15) 0.1009(7) Uani 1 1 d G
H24C H 0.5445 0.4462 -0.1011 0.121 Uiso 1 1 calc R
C244 C 0.5022(2) 0.49193(19) -0.09242(15) 0.1009(7) Uani 1 1 d G
C245 C 0.4583(3) 0.49475(19) -0.08069(15) 0.1009(7) Uani 1 1 d G
H24D H 0.4499 0.5247 -0.0802 0.121 Uiso 1 1 calc R
C246 C 0.5439(2) 0.53822(19) -0.10030(15) 0.1009(7) Uani 1 1 d G
C247 C 0.5411(2) 0.5835(3) -0.09031(13) 0.1009(7) Uani 1 1 d G
H24E H 0.5160 0.5862 -0.0774 0.121 Uiso 1 1 calc R
C248 C 0.5748(2) 0.62489(18) -0.09925(15) 0.1009(7) Uani 1 1 d G
H24F H 0.5729 0.6559 -0.0924 0.121 Uiso 1 1 calc R
C249 C 0.6114(2) 0.62097(19) -0.11818(15) 0.1009(7) Uani 1 1 d G
C250 C 0.6143(2) 0.5757(3) -0.12817(13) 0.1009(7) Uani 1 1 d G
H25B H 0.6393 0.5730 -0.1411 0.121 Uiso 1 1 calc R
C251 C 0.5805(2) 0.53430(18) -0.11923(15) 0.1009(7) Uani 1 1 d G
H25C H 0.5825 0.5033 -0.1261 0.121 Uiso 1 1 calc R
C252 C 0.6485(4) 0.6673(4) -0.1238(3) 0.1009(7) Uani 1 1 d .
C253 C 0.7094(3) 0.8444(4) 0.2206(2) 0.0659(12) Uani 1 1 d .
C254 C 0.73828(18) 0.81965(19) 0.20471(12) 0.0659(12) Uani 1 1 d G
C255 C 0.74548(19) 0.82363(18) 0.17452(11) 0.0659(12) Uani 1 1 d G
H25D H 0.7301 0.8434 0.1632 0.079 Uiso 1 1 calc R
C256 C 0.7752(2) 0.7987(2) 0.16084(8) 0.0659(12) Uani 1 1 d G
H25E H 0.7801 0.8014 0.1402 0.079 Uiso 1 1 calc R
C257 C 0.79766(18) 0.7698(2) 0.17736(12) 0.0659(12) Uani 1 1 d G
C258 C 0.79046(19) 0.76583(18) 0.20755(11) 0.0659(12) Uani 1 1 d G
H25F H 0.8058 0.7461 0.2188 0.079 Uiso 1 1 calc R
C259 C 0.7608(2) 0.7908(2) 0.22123(8) 0.0659(12) Uani 1 1 d G
H25G H 0.7558 0.7880 0.2419 0.079 Uiso 1 1 calc R
C260 C 0.82613(19) 0.73957(18) 0.16151(12) 0.0570(10) Uani 1 1 d G
C261 C 0.81736(17) 0.72620(19) 0.13179(12) 0.0570(10) Uani 1 1 d G
H26A H 0.7928 0.7359 0.1208 0.068 Uiso 1 1 calc R
C262 C 0.8445(2) 0.6986(2) 0.11814(8) 0.0570(10) Uani 1 1 d G
C263 C 0.8805(2) 0.68433(19) 0.13421(12) 0.0570(10) Uani 1 1 d G
C264 C 0.88926(16) 0.69770(19) 0.16393(12) 0.0570(10) Uani 1 1 d G
H26B H 0.9138 0.6880 0.1749 0.068 Uiso 1 1 calc R
C265 C 0.8621(2) 0.72533(19) 0.17758(8) 0.0570(10) Uani 1 1 d G
H26C H 0.8681 0.7345 0.1979 0.068 Uiso 1 1 calc R
C266 C 0.8480(2) 0.68093(19) 0.08892(9) 0.046(3) Uani 1 1 d G
C267 C 0.8823(2) 0.6542(2) 0.08891(9) 0.0570(10) Uani 1 1 d G
C268 C 0.89378(16) 0.63474(17) 0.06254(13) 0.0501(13) Uani 1 1 d G
H26D H 0.9173 0.6165 0.0625 0.060 Uiso 1 1 calc R
C269 C 0.87086(19) 0.64198(18) 0.03618(9) 0.0501(13) Uani 1 1 d G
H26E H 0.8787 0.6287 0.0182 0.060 Uiso 1 1 calc R
C270 C 0.83651(18) 0.66869(19) 0.03619(9) 0.0501(13) Uani 1 1 d G
C271 C 0.82507(16) 0.68817(17) 0.06256(13) 0.0501(13) Uani 1 1 d G
H27A H 0.8016 0.7064 0.0626 0.060 Uiso 1 1 calc R
C272 C 0.8171(2) 0.6820(2) 0.00710(9) 0.0681(11) Uani 1 1 d G
C273 C 0.82861(18) 0.66268(18) -0.01930(13) 0.0681(11) Uani 1 1 d G
H27B H 0.8497 0.6418 -0.0191 0.082 Uiso 1 1 calc R
C274 C 0.8093(2) 0.6738(2) -0.04596(9) 0.0681(11) Uani 1 1 d G
H27C H 0.8172 0.6606 -0.0640 0.082 Uiso 1 1 calc R
C275 C 0.7785(2) 0.7043(2) -0.04622(9) 0.0681(11) Uani 1 1 d G
C276 C 0.76700(19) 0.72365(18) -0.01982(13) 0.0681(11) Uani 1 1 d G
H27D H 0.7459 0.7445 -0.0200 0.082 Uiso 1 1 calc R
C277 C 0.7863(2) 0.7125(2) 0.00684(10) 0.0681(11) Uani 1 1 d G
H27E H 0.7784 0.7257 0.0249 0.082 Uiso 1 1 calc R
C278 C 0.7593(4) 0.7166(4) -0.0737(2) 0.0681(11) Uani 1 1 d .
C279 C 0.7298(4) 0.9834(4) 0.2503(2) 0.0681(11) Uani 1 1 d .
C280 C 0.76575(18) 1.02691(16) 0.25073(13) 0.0696(13) Uani 1 1 d G
C281 C 0.76594(18) 1.0618(2) 0.22979(10) 0.0696(13) Uani 1 1 d G
H28A H 0.7417 1.0557 0.2143 0.083 Uiso 1 1 calc R
C282 C 0.8016(2) 1.10553(18) 0.23146(11) 0.0696(13) Uani 1 1 d G
H28B H 0.8017 1.1293 0.2172 0.083 Uiso 1 1 calc R
C283 C 0.83711(18) 1.11445(16) 0.25409(13) 0.0696(13) Uani 1 1 d G
C284 C 0.83692(18) 1.0796(2) 0.27503(10) 0.0696(13) Uani 1 1 d G
H28C H 0.8612 1.0857 0.2905 0.083 Uiso 1 1 calc R
C285 C 0.8012(2) 1.03584(18) 0.27335(11) 0.0696(13) Uani 1 1 d G
H28D H 0.8011 1.0120 0.2877 0.083 Uiso 1 1 calc R
C286 C 0.87494(19) 1.16137(17) 0.25529(15) 0.0836(15) Uani 1 1 d G
C287 C 0.8837(2) 1.1884(2) 0.22988(11) 0.0836(15) Uani 1 1 d G
H28E H 0.8657 1.1766 0.2121 0.100 Uiso 1 1 calc R
C288 C 0.9188(2) 1.2325(2) 0.23053(12) 0.0836(15) Uani 1 1 d G
C289 C 0.9451(2) 1.24974(18) 0.25659(16) 0.0836(15) Uani 1 1 d G
C290 C 0.9363(2) 1.2228(2) 0.28200(11) 0.0836(15) Uani 1 1 d G
H29B H 0.9543 1.2345 0.2998 0.100 Uiso 1 1 calc R
C291 C 0.9013(2) 1.1786(2) 0.28135(11) 0.0836(15) Uani 1 1 d G
H29C H 0.8953 1.1601 0.2987 0.100 Uiso 1 1 calc R
C292 C 0.9371(2) 1.26890(19) 0.20892(14) 0.0786(14) Uani 1 1 d G
C293 C 0.92312(18) 1.27256(19) 0.17959(15) 0.0786(14) Uani 1 1 d G
H29D H 0.8985 1.2472 0.1702 0.094 Uiso 1 1 calc R
C294 C 0.9451(2) 1.3134(2) 0.16395(10) 0.0786(14) Uani 1 1 d G
C295 C 0.9811(2) 1.35051(18) 0.17765(14) 0.0786(14) Uani 1 1 d G
H29E H 0.9961 1.3784 0.1670 0.094 Uiso 1 1 calc R
C296 C 0.99505(18) 1.3468(2) 0.20698(14) 0.0786(14) Uani 1 1 d G
H29F H 1.0196 1.3722 0.2163 0.094 Uiso 1 1 calc R
C297 C 0.9730(2) 1.3060(3) 0.22262(10) 0.0786(14) Uani 1 1 d G
C298 C 0.9310(2) 1.3171(2) 0.13202(9) 0.0772(13) Uani 1 1 d G
C299 C 0.88401(19) 1.2940(2) 0.12158(12) 0.0772(13) Uani 1 1 d G
H29G H 0.8612 1.2751 0.1345 0.093 Uiso 1 1 calc R
C300 C 0.87046(16) 1.2986(2) 0.09228(14) 0.0772(13) Uani 1 1 d G
H30B H 0.8384 1.2829 0.0852 0.093 Uiso 1 1 calc R
C301 C 0.9039(2) 1.3263(2) 0.07342(9) 0.0772(13) Uani 1 1 d G
C302 C 0.9508(2) 1.3494(2) 0.08386(12) 0.0772(13) Uani 1 1 d G
H30C H 0.9737 1.3683 0.0710 0.093 Uiso 1 1 calc R
C303 C 0.96437(15) 1.3448(2) 0.11316(14) 0.0772(13) Uani 1 1 d G
H30D H 0.9965 1.3606 0.1203 0.093 Uiso 1 1 calc R
C304 C 0.8883(4) 1.3305(4) 0.0457(2) 0.0772(13) Uani 1 1 d .
C305 C 0.5934(3) 0.9425(3) 0.2769(2) 0.0511(11) Uani 1 1 d .
C306 C 0.56528(19) 0.9702(2) 0.29185(12) 0.0659(13) Uani 1 1 d G
C307 C 0.5576(2) 0.96365(18) 0.32186(12) 0.0659(13) Uani 1 1 d G
H30E H 0.5706 0.9409 0.3321 0.079 Uiso 1 1 calc R
C308 C 0.5310(2) 0.9903(2) 0.33692(8) 0.0659(13) Uani 1 1 d G
H30F H 0.5258 0.9859 0.3574 0.079 Uiso 1 1 calc R
C309 C 0.51205(19) 1.0236(2) 0.32197(12) 0.0659(13) Uani 1 1 d G
C310 C 0.5197(2) 1.03010(18) 0.29196(12) 0.0659(13) Uani 1 1 d G
H31A H 0.5067 1.0528 0.2817 0.079 Uiso 1 1 calc R
C311 C 0.5463(2) 1.0034(2) 0.27690(8) 0.0659(13) Uani 1 1 d G
H31B H 0.5515 1.0079 0.2564 0.079 Uiso 1 1 calc R
C312 C 0.48161(17) 1.05132(16) 0.33835(11) 0.0454(7) Uani 1 1 d G
C313 C 0.48410(16) 1.05533(16) 0.36903(11) 0.0454(7) Uani 1 1 d G
H31C H 0.5034 1.0389 0.3800 0.055 Uiso 1 1 calc R
C314 C 0.45835(18) 1.08340(18) 0.38360(8) 0.0454(7) Uani 1 1 d G
H31D H 0.4600 1.0861 0.4046 0.055 Uiso 1 1 calc R
C315 C 0.43011(17) 1.10746(16) 0.36749(12) 0.0454(7) Uani 1 1 d G
C316 C 0.42762(17) 1.10345(17) 0.33681(11) 0.0454(7) Uani 1 1 d G
C317 C 0.45337(18) 1.07538(18) 0.32224(8) 0.0454(7) Uani 1 1 d G
H31E H 0.4517 1.0726 0.3013 0.055 Uiso 1 1 calc R
C318 C 0.38384(18) 1.15498(19) 0.35163(9) 0.0454(7) Uani 1 1 d G
C319 C 0.39791(16) 1.13418(16) 0.32650(13) 0.0454(7) Uani 1 1 d G
C320 C 0.38305(18) 1.14545(17) 0.29866(10) 0.0454(7) Uani 1 1 d G
H32B H 0.3927 1.1312 0.2815 0.055 Uiso 1 1 calc R
C321 C 0.35414(18) 1.17752(19) 0.29594(9) 0.0454(7) Uani 1 1 d G
C322 C 0.34007(16) 1.19832(16) 0.32108(12) 0.0454(7) Uani 1 1 d G
H32C H 0.3203 1.2202 0.3192 0.055 Uiso 1 1 calc R
C323 C 0.35492(17) 1.18706(17) 0.34892(9) 0.0454(7) Uani 1 1 d G
H32D H 0.3453 1.2013 0.3661 0.055 Uiso 1 1 calc R
C324 C 0.3384(2) 1.1904(2) 0.26666(9) 0.0566(11) Uani 1 1 d G
C325 C 0.33651(19) 1.15937(15) 0.24243(12) 0.0566(11) Uani 1 1 d G
H32E H 0.3436 1.1291 0.2450 0.068 Uiso 1 1 calc R
C326 C 0.32425(18) 1.17265(18) 0.21449(10) 0.0566(11) Uani 1 1 d G
H32F H 0.3230 1.1514 0.1979 0.068 Uiso 1 1 calc R
C327 C 0.3139(2) 1.2170(2) 0.21079(9) 0.0566(11) Uani 1 1 d G
C328 C 0.31575(18) 1.24799(15) 0.23502(13) 0.0566(11) Uani 1 1 d G
H32G H 0.3087 1.2783 0.2325 0.068 Uiso 1 1 calc R
C329 C 0.32801(19) 1.23471(18) 0.26296(10) 0.0566(11) Uani 1 1 d G
H32H H 0.3293 1.2559 0.2795 0.068 Uiso 1 1 calc R
C330 C 0.3028(3) 1.2338(3) 0.1827(2) 0.0566(11) Uani 1 1 d .
C331 C 0.0845(4) 0.7047(4) 0.0356(3) 0.0931(15) Uani 1 1 d D
C332 C 0.0547(2) 0.7376(2) 0.04675(15) 0.0931(15) Uani 1 1 d GD
C333 C 0.06864(17) 0.7870(2) 0.04181(14) 0.0931(15) Uani 1 1 d G
H33B H 0.0996 0.8013 0.0339 0.112 Uiso 1 1 calc R
C334 C 0.0373(2) 0.81533(16) 0.04846(15) 0.0931(15) Uani 1 1 d G
H33C H 0.0468 0.8491 0.0451 0.112 Uiso 1 1 calc R
C335 C -0.0080(2) 0.7943(2) 0.06007(15) 0.0931(15) Uani 1 1 d G
C336 C -0.02188(17) 0.7450(2) 0.06501(14) 0.0931(15) Uani 1 1 d G
H33D H -0.0528 0.7307 0.0729 0.112 Uiso 1 1 calc R
C337 C 0.0095(2) 0.71662(16) 0.05835(15) 0.0931(15) Uani 1 1 d G
H33E H 0.0000 0.6829 0.0617 0.112 Uiso 1 1 calc R
C338 C -0.0381(2) 0.8269(3) 0.07097(15) 0.093(4) Uani 1 1 d G
C339 C -0.01693(17) 0.8743(3) 0.08071(15) 0.0915(17) Uani 1 1 d G
H33F H 0.0174 0.8872 0.0802 0.110 Uiso 1 1 calc R
C340 C -0.0460(3) 0.90268(17) 0.09118(15) 0.0915(17) Uani 1 1 d G
C341 C -0.0963(3) 0.8838(2) 0.09192(15) 0.0915(17) Uani 1 1 d G
C342 C -0.11750(17) 0.8364(3) 0.08219(15) 0.0915(17) Uani 1 1 d G
H34A H -0.1519 0.8235 0.0827 0.110 Uiso 1 1 calc R
C343 C -0.0884(3) 0.80801(17) 0.07171(14) 0.0915(17) Uani 1 1 d G
H34B H -0.1029 0.7757 0.0651 0.110 Uiso 1 1 calc R
C344 C -0.0355(3) 0.95090(18) 0.10403(15) 0.0996(17) Uani 1 1 d G
C345 C -0.0794(2) 0.9604(2) 0.11106(16) 0.0996(17) Uani 1 1 d G
C346 C -0.07990(19) 1.0058(3) 0.12221(15) 0.0996(17) Uani 1 1 d G
H34C H -0.1099 1.0123 0.1270 0.119 Uiso 1 1 calc R
C347 C -0.0364(3) 1.04167(18) 0.12632(15) 0.0996(17) Uani 1 1 d G
H34D H -0.0367 1.0727 0.1339 0.119 Uiso 1 1 calc R
C348 C 0.00755(19) 1.0322(2) 0.11928(15) 0.0996(17) Uani 1 1 d G
C349 C 0.0080(2) 0.9868(3) 0.10813(15) 0.0996(17) Uani 1 1 d G
H34E H 0.0381 0.9803 0.1033 0.119 Uiso 1 1 calc R
C350 C 0.05732(18) 1.07161(19) 0.12351(15) 0.0916(15) Uani 1 1 d G
C351 C 0.0961(2) 1.06840(19) 0.10620(13) 0.0916(15) Uani 1 1 d G
H35B H 0.0925 1.0419 0.0926 0.110 Uiso 1 1 calc R
C352 C 0.14010(19) 1.1039(2) 0.10875(13) 0.0916(15) Uani 1 1 d G
H35C H 0.1666 1.1017 0.0969 0.110 Uiso 1 1 calc R
C353 C 0.14530(18) 1.1427(2) 0.12861(15) 0.0916(15) Uani 1 1 d G
C354 C 0.1065(2) 1.14588(19) 0.14593(13) 0.0916(15) Uani 1 1 d G
H35D H 0.1101 1.1724 0.1595 0.110 Uiso 1 1 calc R
C355 C 0.06252(19) 1.1103(2) 0.14338(13) 0.0916(15) Uani 1 1 d G
H35E H 0.0360 1.1125 0.1552 0.110 Uiso 1 1 calc R
C356 C 0.1889(4) 1.1786(4) 0.1286(3) 0.0916(15) Uani 1 1 d .
O25A O -0.0614(2) 0.6096(2) 0.32297(14) 0.100(2) Uani 1 1 d .
O27A O 0.1482(2) 0.3060(2) 0.40173(14) 0.083(2) Uani 1 1 d .
O29A O -0.24897(14) 0.2297(2) 0.52241(17) 0.141(3) Uani 1 1 d D
O30A O -0.46946(10) 0.05569(14) 0.50633(13) 0.074(2) Uani 1 1 d D
O25B O 0.6088(2) 0.9282(3) 0.18058(14) 0.105(3) Uani 1 1 d .
O28B O 0.03235(14) 0.55323(17) 0.01489(15) 0.123(3) Uani 1 1 d D
O29B O 0.6605(3) 0.8098(2) -0.09249(14) 0.101(3) Uani 1 1 d .

loop_
_atom_site_aniso_label
_atom_site_aniso_U_11
_atom_site_aniso_U_22
_atom_site_aniso_U_33
_atom_site_aniso_U_23
_atom_site_aniso_U_13
_atom_site_aniso_U_12
Mo1A 0.0596(7) 0.0674(7) 0.0365(6) 0.0024(5) 0.0025(5) 0.0370(6)
Mo2A 0.0559(6) 0.0544(7) 0.0352(6) 0.0024(5) 0.0022(5) 0.0314(6)
Mo3A 0.0451(6) 0.0470(6) 0.0371(6) -0.0041(5) 0.0081(5) 0.0234(5)
Mo4A 0.0355(6) 0.0406(6) 0.0335(6) -0.0021(5) 0.0047(4) 0.0166(5)
Mo5A 0.0428(6) 0.0531(7) 0.0616(7) 0.0000(6) 0.0038(5) 0.0044(6)
Mo6A 0.0379(6) 0.0517(7) 0.0526(7) 0.0034(5) 0.0037(5) 0.0051(5)
O1A 0.082(2) 0.069(2) 0.043(2) -0.0064(18) 0.0012(18) 0.0559(16)
O2A 0.082(2) 0.069(2) 0.043(2) -0.0064(18) 0.0012(18) 0.0559(16)
O3A 0.049(2) 0.064(2) 0.042(2) 0.0016(16) 0.0128(16) 0.0360(13)
O4A 0.049(2) 0.064(2) 0.042(2) 0.0016(16) 0.0128(16) 0.0360(13)
O5A 0.049(2) 0.112(3) 0.0332(19) 0.0045(19) -0.0007(16) 0.0430(19)
O6A 0.049(2) 0.112(3) 0.0332(19) 0.0045(19) -0.0007(16) 0.0430(19)
O7A 0.060(5) 0.020(4) 0.076(5) 0.025(4) 0.015(4) 0.008(4)
O8A 0.019(4) 0.057(5) 0.058(5) -0.002(4) -0.009(3) 0.012(4)
O9A 0.050(4) 0.044(5) 0.072(5) -0.004(4) 0.015(4) 0.019(4)
O10A 0.063(5) 0.032(4) 0.057(4) 0.009(3) 0.009(4) 0.028(4)
O11A 0.049(3) 0.031(3) 0.020(2) 0.0176(19) 0.0054(19) 0.007(2)
O12A 0.049(3) 0.031(3) 0.020(2) 0.0176(19) 0.0054(19) 0.007(2)
O13A 0.054(4) 0.043(4) 0.061(4) 0.005(3) 0.011(3) 0.034(3)
O14A 0.046(4) 0.074(5) 0.016(4) -0.001(3) 0.006(3) 0.030(3)
O15A 0.043(4) 0.062(4) 0.026(4) -0.016(3) -0.006(3) 0.027(3)
O16A 0.040(4) 0.081(5) 0.027(4) -0.011(3) -0.014(3) 0.035(4)
O17A 0.064(4) 0.028(4) 0.062(5) 0.005(3) 0.021(4) 0.019(3)
O18A 0.035(4) 0.037(4) 0.052(4) -0.006(3) 0.024(3) 0.018(3)
O19A 0.056(5) 0.054(5) 0.057(5) 0.036(4) -0.014(4) 0.012(4)
O20A 0.060(5) 0.066(5) 0.054(5) 0.016(4) 0.003(4) 0.032(4)
O21A 0.048(3) 0.047(3) 0.038(2) -0.005(2) 0.0219(18) 0.020(2)
O22A 0.048(3) 0.047(3) 0.038(2) -0.005(2) 0.0219(18) 0.020(2)
O23A 0.063(5) 0.041(5) 0.066(5) -0.015(4) -0.011(4) 0.008(4)
O24A 0.033(5) 0.059(5) 0.075(5) -0.005(4) 0.006(4) 0.000(4)
N1A 0.0591(17) 0.061(2) 0.0299(16) 0.0063(15) 0.0085(15) 0.0356(13)
N2A 0.056(2) 0.092(3) 0.079(3) 0.0256(18) -0.0072(19) -0.0031(18)
N3A 0.055(6) 0.054(6) 0.109(7) 0.002(5) 0.035(5) 0.012(5)
N4A 0.047(5) 0.040(5) 0.033(5) 0.002(4) -0.004(4) 0.017(4)
N5A 0.085(7) 0.057(6) 0.093(7) -0.001(5) 0.000(5) 0.010(5)
N6A 0.062(2) 0.051(2) 0.086(2) -0.0079(18) 0.0187(16) 0.0004(17)
C1 0.082(2) 0.069(2) 0.043(2) -0.0064(18) 0.0012(18) 0.0559(16)
C2 0.082(2) 0.069(2) 0.043(2) -0.0064(18) 0.0012(18) 0.0559(16)
C3 0.082(2) 0.069(2) 0.043(2) -0.0064(18) 0.0012(18) 0.0559(16)
C4 0.082(2) 0.069(2) 0.043(2) -0.0064(18) 0.0012(18) 0.0559(16)
C5 0.082(2) 0.069(2) 0.043(2) -0.0064(18) 0.0012(18) 0.0559(16)
C6 0.082(2) 0.069(2) 0.043(2) -0.0064(18) 0.0012(18) 0.0559(16)
C7 0.082(2) 0.069(2) 0.043(2) -0.0064(18) 0.0012(18) 0.0559(16)
C8 0.0591(17) 0.061(2) 0.0299(16) 0.0063(15) 0.0085(15) 0.0356(13)
C9 0.0591(17) 0.061(2) 0.0299(16) 0.0063(15) 0.0085(15) 0.0356(13)
C10 0.0591(17) 0.061(2) 0.0299(16) 0.0063(15) 0.0085(15) 0.0356(13)
C11 0.0591(17) 0.061(2) 0.0299(16) 0.0063(15) 0.0085(15) 0.0356(13)
C12 0.0591(17) 0.061(2) 0.0299(16) 0.0063(15) 0.0085(15) 0.0356(13)
C13 0.0591(17) 0.061(2) 0.0299(16) 0.0063(15) 0.0085(15) 0.0356(13)
C14 0.0591(17) 0.061(2) 0.0299(16) 0.0063(15) 0.0085(15) 0.0356(13)
C15 0.0591(17) 0.061(2) 0.0299(16) 0.0063(15) 0.0085(15) 0.0356(13)
C16 0.0591(17) 0.061(2) 0.0299(16) 0.0063(15) 0.0085(15) 0.0356(13)
C17 0.0591(17) 0.061(2) 0.0299(16) 0.0063(15) 0.0085(15) 0.0356(13)
C18 0.0591(17) 0.061(2) 0.0299(16) 0.0063(15) 0.0085(15) 0.0356(13)
C19 0.0591(17) 0.061(2) 0.0299(16) 0.0063(15) 0.0085(15) 0.0356(13)
C20 0.049(2) 0.064(2) 0.042(2) 0.0016(16) 0.0128(16) 0.0360(13)
C21 0.049(2) 0.064(2) 0.042(2) 0.0016(16) 0.0128(16) 0.0360(13)
C22 0.049(2) 0.064(2) 0.042(2) 0.0016(16) 0.0128(16) 0.0360(13)
C23 0.049(2) 0.064(2) 0.042(2) 0.0016(16) 0.0128(16) 0.0360(13)
C24 0.049(2) 0.064(2) 0.042(2) 0.0016(16) 0.0128(16) 0.0360(13)
C25 0.049(2) 0.064(2) 0.042(2) 0.0016(16) 0.0128(16) 0.0360(13)
C26 0.049(2) 0.064(2) 0.042(2) 0.0016(16) 0.0128(16) 0.0360(13)
C27 0.049(2) 0.112(3) 0.0332(19) 0.0045(19) -0.0007(16) 0.0430(19)
C28 0.049(2) 0.112(3) 0.0332(19) 0.0045(19) -0.0007(16) 0.0430(19)
C29 0.049(2) 0.112(3) 0.0332(19) 0.0045(19) -0.0007(16) 0.0430(19)
C30 0.049(2) 0.112(3) 0.0332(19) 0.0045(19) -0.0007(16) 0.0430(19)
C31 0.049(2) 0.112(3) 0.0332(19) 0.0045(19) -0.0007(16) 0.0430(19)
C32 0.049(2) 0.112(3) 0.0332(19) 0.0045(19) -0.0007(16) 0.0430(19)
C33 0.049(2) 0.112(3) 0.0332(19) 0.0045(19) -0.0007(16) 0.0430(19)
C34 0.056(2) 0.092(3) 0.079(3) 0.0256(18) -0.0072(19) -0.0031(18)
C35 0.056(2) 0.092(3) 0.079(3) 0.0256(18) -0.0072(19) -0.0031(18)
C36 0.056(2) 0.092(3) 0.079(3) 0.0256(18) -0.0072(19) -0.0031(18)
C37 0.056(2) 0.092(3) 0.079(3) 0.0256(18) -0.0072(19) -0.0031(18)
C38 0.056(2) 0.092(3) 0.079(3) 0.0256(18) -0.0072(19) -0.0031(18)
C39 0.056(2) 0.092(3) 0.079(3) 0.0256(18) -0.0072(19) -0.0031(18)
C40 0.056(2) 0.092(3) 0.079(3) 0.0256(18) -0.0072(19) -0.0031(18)
C41 0.056(2) 0.092(3) 0.079(3) 0.0256(18) -0.0072(19) -0.0031(18)
C42 0.056(2) 0.092(3) 0.079(3) 0.0256(18) -0.0072(19) -0.0031(18)
C43 0.056(2) 0.092(3) 0.079(3) 0.0256(18) -0.0072(19) -0.0031(18)
C44 0.056(2) 0.092(3) 0.079(3) 0.0256(18) -0.0072(19) -0.0031(18)
C45 0.056(2) 0.092(3) 0.079(3) 0.0256(18) -0.0072(19) -0.0031(18)
C46 0.057(3) 0.088(4) 0.092(4) 0.040(3) -0.010(3) -0.021(3)
C47 0.057(3) 0.088(4) 0.092(4) 0.040(3) -0.010(3) -0.021(3)
C48 0.057(3) 0.088(4) 0.092(4) 0.040(3) -0.010(3) -0.021(3)
C49 0.057(3) 0.088(4) 0.092(4) 0.040(3) -0.010(3) -0.021(3)
C50 0.057(3) 0.088(4) 0.092(4) 0.040(3) -0.010(3) -0.021(3)
C51 0.057(3) 0.088(4) 0.092(4) 0.040(3) -0.010(3) -0.021(3)
C52 0.034(8) 0.076(10) 0.070(9) -0.012(8) -0.002(7) 0.006(7)
C53 0.035(3) 0.058(3) 0.090(3) -0.011(2) 0.028(2) 0.000(2)
C54 0.035(3) 0.058(3) 0.090(3) -0.011(2) 0.028(2) 0.000(2)
C55 0.035(3) 0.058(3) 0.090(3) -0.011(2) 0.028(2) 0.000(2)
C56 0.035(3) 0.058(3) 0.090(3) -0.011(2) 0.028(2) 0.000(2)
C57 0.035(3) 0.058(3) 0.090(3) -0.011(2) 0.028(2) 0.000(2)
C58 0.035(3) 0.058(3) 0.090(3) -0.011(2) 0.028(2) 0.000(2)
C59 0.035(3) 0.058(3) 0.090(3) -0.011(2) 0.028(2) 0.000(2)
C60 0.038(7) 0.060(8) 0.086(8) 0.014(7) 0.004(6) 0.005(6)
C61 0.044(8) 0.083(10) 0.097(9) -0.029(8) 0.031(6) 0.002(7)
C62 0.035(7) 0.103(10) 0.086(9) 0.010(7) 0.032(6) -0.012(7)
C63 0.067(9) 0.034(8) 0.080(8) -0.004(7) -0.007(7) 0.012(7)
C64 0.038(7) 0.090(10) 0.114(10) 0.015(8) 0.016(7) 0.039(7)
C65 0.099(10) 0.053(8) 0.114(10) 0.039(7) 0.072(8) 0.022(8)
C66 0.049(3) 0.054(3) 0.086(3) 0.006(3) 0.023(3) 0.009(2)
C67 0.049(3) 0.054(3) 0.086(3) 0.006(3) 0.023(3) 0.009(2)
C68 0.049(3) 0.054(3) 0.086(3) 0.006(3) 0.023(3) 0.009(2)
C69 0.049(3) 0.054(3) 0.086(3) 0.006(3) 0.023(3) 0.009(2)
C70 0.049(3) 0.054(3) 0.086(3) 0.006(3) 0.023(3) 0.009(2)
C71 0.049(3) 0.054(3) 0.086(3) 0.006(3) 0.023(3) 0.009(2)
C72 0.052(3) 0.043(3) 0.088(3) 0.006(2) 0.030(2) 0.017(2)
C73 0.052(3) 0.043(3) 0.088(3) 0.006(2) 0.030(2) 0.017(2)
C74 0.052(3) 0.043(3) 0.088(3) 0.006(2) 0.030(2) 0.017(2)
C75 0.052(3) 0.043(3) 0.088(3) 0.006(2) 0.030(2) 0.017(2)
C76 0.052(3) 0.043(3) 0.088(3) 0.006(2) 0.030(2) 0.017(2)
C77 0.052(3) 0.043(3) 0.088(3) 0.006(2) 0.030(2) 0.017(2)
C78 0.052(3) 0.043(3) 0.088(3) 0.006(2) 0.030(2) 0.017(2)
C79 0.0436(13) 0.0681(13) 0.0344(13) 0.0016(12) 0.0011(10) 0.0315(9)
C80 0.0436(13) 0.0681(13) 0.0344(13) 0.0016(12) 0.0011(10) 0.0315(9)
C81 0.0436(13) 0.0681(13) 0.0344(13) 0.0016(12) 0.0011(10) 0.0315(9)
C82 0.0436(13) 0.0681(13) 0.0344(13) 0.0016(12) 0.0011(10) 0.0315(9)
C83 0.0436(13) 0.0681(13) 0.0344(13) 0.0016(12) 0.0011(10) 0.0315(9)
C84 0.0436(13) 0.0681(13) 0.0344(13) 0.0016(12) 0.0011(10) 0.0315(9)
C85 0.0436(13) 0.0681(13) 0.0344(13) 0.0016(12) 0.0011(10) 0.0315(9)
C86 0.0436(13) 0.0681(13) 0.0344(13) 0.0016(12) 0.0011(10) 0.0315(9)
C87 0.0436(13) 0.0681(13) 0.0344(13) 0.0016(12) 0.0011(10) 0.0315(9)
C88 0.0436(13) 0.0681(13) 0.0344(13) 0.0016(12) 0.0011(10) 0.0315(9)
C89 0.0436(13) 0.0681(13) 0.0344(13) 0.0016(12) 0.0011(10) 0.0315(9)
C90 0.0436(13) 0.0681(13) 0.0344(13) 0.0016(12) 0.0011(10) 0.0315(9)
C91 0.0436(13) 0.0681(13) 0.0344(13) 0.0016(12) 0.0011(10) 0.0315(9)
C92 0.0436(13) 0.0681(13) 0.0344(13) 0.0016(12) 0.0011(10) 0.0315(9)
C93 0.0436(13) 0.0681(13) 0.0344(13) 0.0016(12) 0.0011(10) 0.0315(9)
C94 0.0436(13) 0.0681(13) 0.0344(13) 0.0016(12) 0.0011(10) 0.0315(9)
C95 0.0436(13) 0.0681(13) 0.0344(13) 0.0016(12) 0.0011(10) 0.0315(9)
C96 0.0436(13) 0.0681(13) 0.0344(13) 0.0016(12) 0.0011(10) 0.0315(9)
C97 0.0436(13) 0.0681(13) 0.0344(13) 0.0016(12) 0.0011(10) 0.0315(9)
C98 0.0436(13) 0.0681(13) 0.0344(13) 0.0016(12) 0.0011(10) 0.0315(9)
C99 0.0436(13) 0.0681(13) 0.0344(13) 0.0016(12) 0.0011(10) 0.0315(9)
C100 0.0436(13) 0.0681(13) 0.0344(13) 0.0016(12) 0.0011(10) 0.0315(9)
C101 0.0436(13) 0.0681(13) 0.0344(13) 0.0016(12) 0.0011(10) 0.0315(9)
C102 0.0436(13) 0.0681(13) 0.0344(13) 0.0016(12) 0.0011(10) 0.0315(9)
C103 0.0436(13) 0.0681(13) 0.0344(13) 0.0016(12) 0.0011(10) 0.0315(9)
C104 0.0436(13) 0.0681(13) 0.0344(13) 0.0016(12) 0.0011(10) 0.0315(9)
C105 0.071(4) 0.106(4) 0.087(4) 0.031(3) -0.034(3) -0.028(3)
C106 0.071(4) 0.106(4) 0.087(4) 0.031(3) -0.034(3) -0.028(3)
C107 0.071(4) 0.106(4) 0.087(4) 0.031(3) -0.034(3) -0.028(3)
C108 0.071(4) 0.106(4) 0.087(4) 0.031(3) -0.034(3) -0.028(3)
C109 0.071(4) 0.106(4) 0.087(4) 0.031(3) -0.034(3) -0.028(3)
C110 0.071(4) 0.106(4) 0.087(4) 0.031(3) -0.034(3) -0.028(3)
C111 0.071(4) 0.106(4) 0.087(4) 0.031(3) -0.034(3) -0.028(3)
C112 0.070(3) 0.084(3) 0.053(2) 0.0088(19) -0.0164(19) 0.0125(19)
C113 0.070(3) 0.084(3) 0.053(2) 0.0088(19) -0.0164(19) 0.0125(19)
C114 0.070(3) 0.084(3) 0.053(2) 0.0088(19) -0.0164(19) 0.0125(19)
C115 0.070(3) 0.084(3) 0.053(2) 0.0088(19) -0.0164(19) 0.0125(19)
C116 0.070(3) 0.084(3) 0.053(2) 0.0088(19) -0.0164(19) 0.0125(19)
C117 0.070(3) 0.084(3) 0.053(2) 0.0088(19) -0.0164(19) 0.0125(19)
C118 0.070(3) 0.084(3) 0.053(2) 0.0088(19) -0.0164(19) 0.0125(19)
C119 0.070(3) 0.084(3) 0.053(2) 0.0088(19) -0.0164(19) 0.0125(19)
C120 0.070(3) 0.084(3) 0.053(2) 0.0088(19) -0.0164(19) 0.0125(19)
C121 0.070(3) 0.084(3) 0.053(2) 0.0088(19) -0.0164(19) 0.0125(19)
C122 0.070(3) 0.084(3) 0.053(2) 0.0088(19) -0.0164(19) 0.0125(19)
C123 0.070(3) 0.084(3) 0.053(2) 0.0088(19) -0.0164(19) 0.0125(19)
C124 0.084(4) 0.052(4) 0.078(4) 0.014(3) -0.021(3) -0.017(2)
C125 0.084(4) 0.052(4) 0.078(4) 0.014(3) -0.021(3) -0.017(2)
C126 0.084(4) 0.052(4) 0.078(4) 0.014(3) -0.021(3) -0.017(2)
C127 0.084(4) 0.052(4) 0.078(4) 0.014(3) -0.021(3) -0.017(2)
C128 0.084(4) 0.052(4) 0.078(4) 0.014(3) -0.021(3) -0.017(2)
C129 0.084(4) 0.052(4) 0.078(4) 0.014(3) -0.021(3) -0.017(2)
C130 0.053(9) 0.093(11) 0.102(11) 0.009(9) 0.005(8) -0.029(8)
C131 0.048(3) 0.047(3) 0.038(2) -0.005(2) 0.0219(18) 0.020(2)
C132 0.062(3) 0.048(3) 0.142(4) -0.033(3) 0.043(3) 0.014(3)
C133 0.062(3) 0.048(3) 0.142(4) -0.033(3) 0.043(3) 0.014(3)
C134 0.062(3) 0.048(3) 0.142(4) -0.033(3) 0.043(3) 0.014(3)
C135 0.062(3) 0.048(3) 0.142(4) -0.033(3) 0.043(3) 0.014(3)
C136 0.062(3) 0.048(3) 0.142(4) -0.033(3) 0.043(3) 0.014(3)
C137 0.062(3) 0.048(3) 0.142(4) -0.033(3) 0.043(3) 0.014(3)
C138 0.062(2) 0.051(2) 0.086(2) -0.0079(18) 0.0187(16) 0.0004(17)
C139 0.062(2) 0.051(2) 0.086(2) -0.0079(18) 0.0187(16) 0.0004(17)
C140 0.062(2) 0.051(2) 0.086(2) -0.0079(18) 0.0187(16) 0.0004(17)
C141 0.062(2) 0.051(2) 0.086(2) -0.0079(18) 0.0187(16) 0.0004(17)
C142 0.062(2) 0.051(2) 0.086(2) -0.0079(18) 0.0187(16) 0.0004(17)
C143 0.062(2) 0.051(2) 0.086(2) -0.0079(18) 0.0187(16) 0.0004(17)
C144 0.062(2) 0.051(2) 0.086(2) -0.0079(18) 0.0187(16) 0.0004(17)
C145 0.062(2) 0.051(2) 0.086(2) -0.0079(18) 0.0187(16) 0.0004(17)
C146 0.062(2) 0.051(2) 0.086(2) -0.0079(18) 0.0187(16) 0.0004(17)
C147 0.062(2) 0.051(2) 0.086(2) -0.0079(18) 0.0187(16) 0.0004(17)
C148 0.062(2) 0.051(2) 0.086(2) -0.0079(18) 0.0187(16) 0.0004(17)
C149 0.062(2) 0.051(2) 0.086(2) -0.0079(18) 0.0187(16) 0.0004(17)
C150 0.042(3) 0.061(3) 0.099(4) -0.007(3) 0.010(3) -0.007(2)
C151 0.042(3) 0.061(3) 0.099(4) -0.007(3) 0.010(3) -0.007(2)
C152 0.042(3) 0.061(3) 0.099(4) -0.007(3) 0.010(3) -0.007(2)
C153 0.042(3) 0.061(3) 0.099(4) -0.007(3) 0.010(3) -0.007(2)
C154 0.042(3) 0.061(3) 0.099(4) -0.007(3) 0.010(3) -0.007(2)
C155 0.042(3) 0.061(3) 0.099(4) -0.007(3) 0.010(3) -0.007(2)
C156 0.018(7) 0.069(10) 0.094(9) 0.008(7) 0.027(7) 0.000(7)
Mo1B 0.0720(7) 0.0769(8) 0.0371(6) 0.0068(5) -0.0011(5) 0.0472(6)
Mo2B 0.0620(7) 0.0662(7) 0.0323(6) 0.0020(5) -0.0023(5) 0.0377(6)
Mo3B 0.0509(7) 0.0732(8) 0.0654(8) 0.0095(6) 0.0059(6) 0.0020(6)
Mo4B 0.0496(7) 0.0658(8) 0.0606(8) 0.0092(6) 0.0059(6) 0.0053(6)
Mo5B 0.0630(7) 0.0656(8) 0.0410(7) 0.0007(5) 0.0161(5) 0.0363(6)
Mo6B 0.0557(7) 0.0599(7) 0.0309(6) -0.0006(5) 0.0096(5) 0.0296(6)
O1B 0.047(2) 0.102(3) 0.0264(17) 0.0050(18) -0.0059(16) 0.0375(18)
O2B 0.047(2) 0.102(3) 0.0264(17) 0.0050(18) -0.0059(16) 0.0375(18)
O3B 0.057(5) 0.092(6) 0.047(5) 0.017(4) -0.008(4) 0.004(4)
O4B 0.061(5) 0.071(5) 0.057(5) 0.006(4) 0.010(4) 0.022(4)
O5B 0.056(5) 0.090(6) 0.085(5) -0.005(5) 0.023(4) 0.009(4)
O6B 0.086(6) 0.114(6) 0.046(5) 0.004(4) 0.008(4) 0.029(5)
O7B 0.0716(17) 0.0724(17) 0.1634(19) 0.0166(16) 0.0524(14) 0.0218(13)
O8B 0.0716(17) 0.0724(17) 0.1634(19) 0.0166(16) 0.0524(14) 0.0218(13)
O9B 0.093(3) 0.061(3) 0.023(3) -0.008(2) -0.001(2) 0.048(3)
O10B 0.093(3) 0.061(3) 0.023(3) -0.008(2) -0.001(2) 0.048(3)
O11B 0.053(4) 0.048(4) 0.026(4) 0.004(3) 0.003(3) 0.031(3)
O12B 0.035(4) 0.053(4) 0.047(4) 0.024(3) 0.008(3) 0.005(3)
O13B 0.052(4) 0.043(4) 0.046(4) 0.009(3) 0.013(3) 0.003(3)
O14B 0.038(4) 0.059(5) 0.047(4) 0.019(3) 0.010(3) 0.015(3)
O15B 0.050(5) 0.127(7) 0.051(5) 0.000(4) -0.010(4) 0.016(4)
O16B 0.070(5) 0.079(5) 0.057(5) -0.006(4) -0.025(4) 0.009(4)
O17B 0.055(3) 0.071(3) 0.037(3) -0.002(2) -0.007(2) 0.035(2)
O18B 0.055(3) 0.071(3) 0.037(3) -0.002(2) -0.007(2) 0.035(2)
O19B 0.079(5) 0.076(5) 0.043(4) 0.013(4) 0.009(4) 0.064(4)
O20B 0.057(4) 0.041(4) 0.025(4) 0.004(3) 0.008(3) 0.024(3)
O21B 0.062(5) 0.071(5) 0.090(6) 0.000(4) 0.026(4) 0.016(4)
O22B 0.060(5) 0.055(5) 0.066(5) 0.012(4) 0.003(4) 0.003(4)
O23B 0.085(5) 0.062(5) 0.071(5) 0.015(4) 0.044(4) 0.046(4)
O24B 0.073(5) 0.054(5) 0.052(4) 0.027(4) 0.012(4) 0.013(4)
N1B 0.119(4) 0.088(4) 0.079(3) 0.015(3) -0.034(3) 0.008(3)
N2B 0.0716(17) 0.0724(17) 0.1634(19) 0.0166(16) 0.0524(14) 0.0218(13)
N3B 0.075(3) 0.069(3) 0.040(2) 0.005(2) -0.005(2) 0.0436(19)
N4B 0.060(6) 0.128(8) 0.103(8) 0.020(6) -0.013(5) 0.015(6)
N5B 0.035(4) 0.042(5) 0.030(4) -0.015(4) 0.006(4) 0.014(4)
N6B 0.038(6) 0.158(10) 0.146(9) -0.008(8) 0.025(6) -0.017(6)
C201 0.047(2) 0.102(3) 0.0264(17) 0.0050(18) -0.0059(16) 0.0375(18)
C202 0.047(2) 0.102(3) 0.0264(17) 0.0050(18) -0.0059(16) 0.0375(18)
C203 0.047(2) 0.102(3) 0.0264(17) 0.0050(18) -0.0059(16) 0.0375(18)
C204 0.047(2) 0.102(3) 0.0264(17) 0.0050(18) -0.0059(16) 0.0375(18)
C205 0.047(2) 0.102(3) 0.0264(17) 0.0050(18) -0.0059(16) 0.0375(18)
C206 0.047(2) 0.102(3) 0.0264(17) 0.0050(18) -0.0059(16) 0.0375(18)
C207 0.047(2) 0.102(3) 0.0264(17) 0.0050(18) -0.0059(16) 0.0375(18)
C208 0.119(4) 0.088(4) 0.079(3) 0.015(3) -0.034(3) 0.008(3)
C209 0.119(4) 0.088(4) 0.079(3) 0.015(3) -0.034(3) 0.008(3)
C210 0.119(4) 0.088(4) 0.079(3) 0.015(3) -0.034(3) 0.008(3)
C211 0.119(4) 0.088(4) 0.079(3) 0.015(3) -0.034(3) 0.008(3)
C212 0.119(4) 0.088(4) 0.079(3) 0.015(3) -0.034(3) 0.008(3)
C213 0.119(4) 0.088(4) 0.079(3) 0.015(3) -0.034(3) 0.008(3)
C214 0.072(4) 0.093(4) 0.082(4) 0.016(3) -0.024(3) -0.006(3)
C215 0.072(4) 0.093(4) 0.082(4) 0.016(3) -0.024(3) -0.006(3)
C216 0.072(4) 0.093(4) 0.082(4) 0.016(3) -0.024(3) -0.006(3)
C217 0.072(4) 0.093(4) 0.082(4) 0.016(3) -0.024(3) -0.006(3)
C218 0.072(4) 0.093(4) 0.082(4) 0.016(3) -0.024(3) -0.006(3)
C219 0.072(4) 0.093(4) 0.082(4) 0.016(3) -0.024(3) -0.006(3)
C220 0.055(3) 0.083(4) 0.082(4) 0.019(3) -0.023(3) 0.000(2)
C221 0.055(3) 0.083(4) 0.082(4) 0.019(3) -0.023(3) 0.000(2)
C222 0.055(3) 0.083(4) 0.082(4) 0.019(3) -0.023(3) 0.000(2)
C223 0.055(3) 0.083(4) 0.082(4) 0.019(3) -0.023(3) 0.000(2)
C224 0.055(3) 0.083(4) 0.082(4) 0.019(3) -0.023(3) 0.000(2)
C225 0.055(3) 0.083(4) 0.082(4) 0.019(3) -0.023(3) 0.000(2)
C226 0.055(3) 0.083(4) 0.082(4) 0.019(3) -0.023(3) 0.000(2)
C227 0.0716(17) 0.0724(17) 0.1634(19) 0.0166(16) 0.0524(14) 0.0218(13)
C228 0.0716(17) 0.0724(17) 0.1634(19) 0.0166(16) 0.0524(14) 0.0218(13)
C229 0.0716(17) 0.0724(17) 0.1634(19) 0.0166(16) 0.0524(14) 0.0218(13)
C230 0.0716(17) 0.0724(17) 0.1634(19) 0.0166(16) 0.0524(14) 0.0218(13)
C231 0.0716(17) 0.0724(17) 0.1634(19) 0.0166(16) 0.0524(14) 0.0218(13)
C232 0.0716(17) 0.0724(17) 0.1634(19) 0.0166(16) 0.0524(14) 0.0218(13)
C233 0.0716(17) 0.0724(17) 0.1634(19) 0.0166(16) 0.0524(14) 0.0218(13)
C234 0.0716(17) 0.0724(17) 0.1634(19) 0.0166(16) 0.0524(14) 0.0218(13)
C235 0.0716(17) 0.0724(17) 0.1634(19) 0.0166(16) 0.0524(14) 0.0218(13)
C236 0.0716(17) 0.0724(17) 0.1634(19) 0.0166(16) 0.0524(14) 0.0218(13)
C237 0.0716(17) 0.0724(17) 0.1634(19) 0.0166(16) 0.0524(14) 0.0218(13)
C238 0.0716(17) 0.0724(17) 0.1634(19) 0.0166(16) 0.0524(14) 0.0218(13)
C239 0.0716(17) 0.0724(17) 0.1634(19) 0.0166(16) 0.0524(14) 0.0218(13)
C240 0.0716(17) 0.0724(17) 0.1634(19) 0.0166(16) 0.0524(14) 0.0218(13)
C241 0.0716(17) 0.0724(17) 0.1634(19) 0.0166(16) 0.0524(14) 0.0218(13)
C242 0.0716(17) 0.0724(17) 0.1634(19) 0.0166(16) 0.0524(14) 0.0218(13)
C243 0.0716(17) 0.0724(17) 0.1634(19) 0.0166(16) 0.0524(14) 0.0218(13)
C244 0.0716(17) 0.0724(17) 0.1634(19) 0.0166(16) 0.0524(14) 0.0218(13)
C245 0.0716(17) 0.0724(17) 0.1634(19) 0.0166(16) 0.0524(14) 0.0218(13)
C246 0.0716(17) 0.0724(17) 0.1634(19) 0.0166(16) 0.0524(14) 0.0218(13)
C247 0.0716(17) 0.0724(17) 0.1634(19) 0.0166(16) 0.0524(14) 0.0218(13)
C248 0.0716(17) 0.0724(17) 0.1634(19) 0.0166(16) 0.0524(14) 0.0218(13)
C249 0.0716(17) 0.0724(17) 0.1634(19) 0.0166(16) 0.0524(14) 0.0218(13)
C250 0.0716(17) 0.0724(17) 0.1634(19) 0.0166(16) 0.0524(14) 0.0218(13)
C251 0.0716(17) 0.0724(17) 0.1634(19) 0.0166(16) 0.0524(14) 0.0218(13)
C252 0.0716(17) 0.0724(17) 0.1634(19) 0.0166(16) 0.0524(14) 0.0218(13)
C253 0.075(3) 0.107(3) 0.039(3) 0.019(3) 0.001(2) 0.065(2)
C254 0.075(3) 0.107(3) 0.039(3) 0.019(3) 0.001(2) 0.065(2)
C255 0.075(3) 0.107(3) 0.039(3) 0.019(3) 0.001(2) 0.065(2)
C256 0.075(3) 0.107(3) 0.039(3) 0.019(3) 0.001(2) 0.065(2)
C257 0.075(3) 0.107(3) 0.039(3) 0.019(3) 0.001(2) 0.065(2)
C258 0.075(3) 0.107(3) 0.039(3) 0.019(3) 0.001(2) 0.065(2)
C259 0.075(3) 0.107(3) 0.039(3) 0.019(3) 0.001(2) 0.065(2)
C260 0.075(3) 0.069(3) 0.040(2) 0.005(2) -0.005(2) 0.0436(19)
C261 0.075(3) 0.069(3) 0.040(2) 0.005(2) -0.005(2) 0.0436(19)
C262 0.075(3) 0.069(3) 0.040(2) 0.005(2) -0.005(2) 0.0436(19)
C263 0.075(3) 0.069(3) 0.040(2) 0.005(2) -0.005(2) 0.0436(19)
C264 0.075(3) 0.069(3) 0.040(2) 0.005(2) -0.005(2) 0.0436(19)
C265 0.075(3) 0.069(3) 0.040(2) 0.005(2) -0.005(2) 0.0436(19)
C266 0.056(7) 0.060(7) 0.013(5) -0.003(5) -0.002(5) -0.001(5)
C267 0.075(3) 0.069(3) 0.040(2) 0.005(2) -0.005(2) 0.0436(19)
C268 0.058(3) 0.064(4) 0.033(3) -0.009(3) 0.001(3) 0.023(2)
C269 0.058(3) 0.064(4) 0.033(3) -0.009(3) 0.001(3) 0.023(2)
C270 0.058(3) 0.064(4) 0.033(3) -0.009(3) 0.001(3) 0.023(2)
C271 0.058(3) 0.064(4) 0.033(3) -0.009(3) 0.001(3) 0.023(2)
C272 0.095(3) 0.097(3) 0.028(2) -0.007(2) 0.009(2) 0.053(2)
C273 0.095(3) 0.097(3) 0.028(2) -0.007(2) 0.009(2) 0.053(2)
C274 0.095(3) 0.097(3) 0.028(2) -0.007(2) 0.009(2) 0.053(2)
C275 0.095(3) 0.097(3) 0.028(2) -0.007(2) 0.009(2) 0.053(2)
C276 0.095(3) 0.097(3) 0.028(2) -0.007(2) 0.009(2) 0.053(2)
C277 0.095(3) 0.097(3) 0.028(2) -0.007(2) 0.009(2) 0.053(2)
C278 0.095(3) 0.097(3) 0.028(2) -0.007(2) 0.009(2) 0.053(2)
C279 0.095(3) 0.097(3) 0.028(2) -0.007(2) 0.009(2) 0.053(2)
C280 0.070(3) 0.074(4) 0.054(3) 0.039(3) -0.017(2) -0.002(2)
C281 0.070(3) 0.074(4) 0.054(3) 0.039(3) -0.017(2) -0.002(2)
C282 0.070(3) 0.074(4) 0.054(3) 0.039(3) -0.017(2) -0.002(2)
C283 0.070(3) 0.074(4) 0.054(3) 0.039(3) -0.017(2) -0.002(2)
C284 0.070(3) 0.074(4) 0.054(3) 0.039(3) -0.017(2) -0.002(2)
C285 0.070(3) 0.074(4) 0.054(3) 0.039(3) -0.017(2) -0.002(2)
C286 0.070(4) 0.098(4) 0.073(4) 0.025(3) -0.016(3) 0.006(3)
C287 0.070(4) 0.098(4) 0.073(4) 0.025(3) -0.016(3) 0.006(3)
C288 0.070(4) 0.098(4) 0.073(4) 0.025(3) -0.016(3) 0.006(3)
C289 0.070(4) 0.098(4) 0.073(4) 0.025(3) -0.016(3) 0.006(3)
C290 0.070(4) 0.098(4) 0.073(4) 0.025(3) -0.016(3) 0.006(3)
C291 0.070(4) 0.098(4) 0.073(4) 0.025(3) -0.016(3) 0.006(3)
C292 0.056(3) 0.089(4) 0.078(4) 0.004(3) -0.017(3) -0.002(2)
C293 0.056(3) 0.089(4) 0.078(4) 0.004(3) -0.017(3) -0.002(2)
C294 0.056(3) 0.089(4) 0.078(4) 0.004(3) -0.017(3) -0.002(2)
C295 0.056(3) 0.089(4) 0.078(4) 0.004(3) -0.017(3) -0.002(2)
C296 0.056(3) 0.089(4) 0.078(4) 0.004(3) -0.017(3) -0.002(2)
C297 0.056(3) 0.089(4) 0.078(4) 0.004(3) -0.017(3) -0.002(2)
C298 0.054(3) 0.093(3) 0.070(3) 0.028(3) -0.002(3) -0.009(2)
C299 0.054(3) 0.093(3) 0.070(3) 0.028(3) -0.002(3) -0.009(2)
C300 0.054(3) 0.093(3) 0.070(3) 0.028(3) -0.002(3) -0.009(2)
C301 0.054(3) 0.093(3) 0.070(3) 0.028(3) -0.002(3) -0.009(2)
C302 0.054(3) 0.093(3) 0.070(3) 0.028(3) -0.002(3) -0.009(2)
C303 0.054(3) 0.093(3) 0.070(3) 0.028(3) -0.002(3) -0.009(2)
C304 0.054(3) 0.093(3) 0.070(3) 0.028(3) -0.002(3) -0.009(2)
C305 0.055(3) 0.071(3) 0.037(3) -0.002(2) -0.007(2) 0.035(2)
C306 0.083(3) 0.104(4) 0.035(3) 0.011(3) 0.004(3) 0.067(2)
C307 0.083(3) 0.104(4) 0.035(3) 0.011(3) 0.004(3) 0.067(2)
C308 0.083(3) 0.104(4) 0.035(3) 0.011(3) 0.004(3) 0.067(2)
C309 0.083(3) 0.104(4) 0.035(3) 0.011(3) 0.004(3) 0.067(2)
C310 0.083(3) 0.104(4) 0.035(3) 0.011(3) 0.004(3) 0.067(2)
C311 0.083(3) 0.104(4) 0.035(3) 0.011(3) 0.004(3) 0.067(2)
C312 0.0476(19) 0.053(2) 0.0419(19) 0.0038(16) 0.0071(16) 0.0245(12)
C313 0.0476(19) 0.053(2) 0.0419(19) 0.0038(16) 0.0071(16) 0.0245(12)
C314 0.0476(19) 0.053(2) 0.0419(19) 0.0038(16) 0.0071(16) 0.0245(12)
C315 0.0476(19) 0.053(2) 0.0419(19) 0.0038(16) 0.0071(16) 0.0245(12)
C316 0.0476(19) 0.053(2) 0.0419(19) 0.0038(16) 0.0071(16) 0.0245(12)
C317 0.0476(19) 0.053(2) 0.0419(19) 0.0038(16) 0.0071(16) 0.0245(12)
C318 0.0476(19) 0.053(2) 0.0419(19) 0.0038(16) 0.0071(16) 0.0245(12)
C319 0.0476(19) 0.053(2) 0.0419(19) 0.0038(16) 0.0071(16) 0.0245(12)
C320 0.0476(19) 0.053(2) 0.0419(19) 0.0038(16) 0.0071(16) 0.0245(12)
C321 0.0476(19) 0.053(2) 0.0419(19) 0.0038(16) 0.0071(16) 0.0245(12)
C322 0.0476(19) 0.053(2) 0.0419(19) 0.0038(16) 0.0071(16) 0.0245(12)
C323 0.0476(19) 0.053(2) 0.0419(19) 0.0038(16) 0.0071(16) 0.0245(12)
C324 0.077(3) 0.067(3) 0.040(3) -0.005(2) 0.010(2) 0.044(2)
C325 0.077(3) 0.067(3) 0.040(3) -0.005(2) 0.010(2) 0.044(2)
C326 0.077(3) 0.067(3) 0.040(3) -0.005(2) 0.010(2) 0.044(2)
C327 0.077(3) 0.067(3) 0.040(3) -0.005(2) 0.010(2) 0.044(2)
C328 0.077(3) 0.067(3) 0.040(3) -0.005(2) 0.010(2) 0.044(2)
C329 0.077(3) 0.067(3) 0.040(3) -0.005(2) 0.010(2) 0.044(2)
C330 0.077(3) 0.067(3) 0.040(3) -0.005(2) 0.010(2) 0.044(2)
C331 0.063(3) 0.066(4) 0.142(4) 0.010(3) 0.030(3) 0.001(3)
C332 0.063(3) 0.066(4) 0.142(4) 0.010(3) 0.030(3) 0.001(3)
C333 0.063(3) 0.066(4) 0.142(4) 0.010(3) 0.030(3) 0.001(3)
C334 0.063(3) 0.066(4) 0.142(4) 0.010(3) 0.030(3) 0.001(3)
C335 0.063(3) 0.066(4) 0.142(4) 0.010(3) 0.030(3) 0.001(3)
C336 0.063(3) 0.066(4) 0.142(4) 0.010(3) 0.030(3) 0.001(3)
C337 0.063(3) 0.066(4) 0.142(4) 0.010(3) 0.030(3) 0.001(3)
C338 0.063(8) 0.063(8) 0.133(10) 0.008(7) 0.050(7) -0.023(6)
C339 0.085(4) 0.062(4) 0.118(5) -0.003(4) 0.020(4) 0.000(3)
C340 0.085(4) 0.062(4) 0.118(5) -0.003(4) 0.020(4) 0.000(3)
C341 0.085(4) 0.062(4) 0.118(5) -0.003(4) 0.020(4) 0.000(3)
C342 0.085(4) 0.062(4) 0.118(5) -0.003(4) 0.020(4) 0.000(3)
C343 0.085(4) 0.062(4) 0.118(5) -0.003(4) 0.020(4) 0.000(3)
C344 0.073(4) 0.078(4) 0.143(4) -0.039(3) 0.013(4) 0.013(3)
C345 0.073(4) 0.078(4) 0.143(4) -0.039(3) 0.013(4) 0.013(3)
C346 0.073(4) 0.078(4) 0.143(4) -0.039(3) 0.013(4) 0.013(3)
C347 0.073(4) 0.078(4) 0.143(4) -0.039(3) 0.013(4) 0.013(3)
C348 0.073(4) 0.078(4) 0.143(4) -0.039(3) 0.013(4) 0.013(3)
C349 0.073(4) 0.078(4) 0.143(4) -0.039(3) 0.013(4) 0.013(3)
C350 0.077(4) 0.057(3) 0.130(4) -0.049(3) 0.037(3) 0.000(3)
C351 0.077(4) 0.057(3) 0.130(4) -0.049(3) 0.037(3) 0.000(3)
C352 0.077(4) 0.057(3) 0.130(4) -0.049(3) 0.037(3) 0.000(3)
C353 0.077(4) 0.057(3) 0.130(4) -0.049(3) 0.037(3) 0.000(3)
C354 0.077(4) 0.057(3) 0.130(4) -0.049(3) 0.037(3) 0.000(3)
C355 0.077(4) 0.057(3) 0.130(4) -0.049(3) 0.037(3) 0.000(3)
C356 0.077(4) 0.057(3) 0.130(4) -0.049(3) 0.037(3) 0.000(3)
O25A 0.095(6) 0.141(7) 0.077(5) -0.009(5) -0.005(4) 0.056(5)
O27A 0.104(6) 0.064(5) 0.084(5) 0.019(4) -0.004(4) 0.030(4)
O29A 0.126(7) 0.129(7) 0.170(8) 0.036(6) 0.067(6) 0.029(6)
O30A 0.077(5) 0.024(4) 0.126(6) 0.021(4) 0.070(4) 0.012(3)
O25B 0.135(7) 0.139(7) 0.065(5) 0.011(5) -0.005(5) 0.079(5)
O28B 0.074(6) 0.149(7) 0.139(7) -0.076(6) -0.044(5) 0.027(5)
O29B 0.162(7) 0.077(5) 0.095(6) -0.004(4) 0.022(5) 0.085(5)

loop_
_atom_type_symbol
_atom_type_description
_atom_type_scat_dispersion_real
_atom_type_scat_dispersion_imag
_atom_type_scat_source
C C 0.0033 0.0016 'International Tables Vol C Tables 4.2.6.8 and 6.1.1.4'
H H 0.0000 0.0000 'International Tables Vol C Tables 4.2.6.8 and 6.1.1.4'
N N 0.0061 0.0033 'International Tables Vol C Tables 4.2.6.8 and 6.1.1.4'
O O 0.0106 0.0060 'International Tables Vol C Tables 4.2.6.8 and 6.1.1.4'
Mo Mo -1.6832 0.6857 'International Tables Vol C Tables 4.2.6.8 and 6.1.1.4'

loop_
_geom_angle_atom_site_label_1
_geom_angle_atom_site_label_2
_geom_angle_atom_site_label_3
_geom_angle
_geom_angle_site_symmetry_1
_geom_angle_site_symmetry_3
O5A Mo1A Mo2A 88.54(16) . .
O5A Mo1A O17A 178.0(2) . .
Mo2A Mo1A O17A 91.70(16) . .
O5A Mo1A O1A 92.8(2) . .
Mo2A Mo1A O1A 90.78(16) . .
O17A Mo1A O1A 89.2(2) . .
O5A Mo1A O13A 87.1(2) . .
Mo2A Mo1A O13A 90.59(16) . .
O17A Mo1A O13A 90.9(2) . .
O1A Mo1A O13A 178.6(2) . .
O5A Mo1A O25A 87.3(2) . .
Mo2A Mo1A O25A 175.70(17) . .
O17A Mo1A O25A 92.5(2) . .
O1A Mo1A O25A 88.3(2) . .
O13A Mo1A O25A 90.3(2) . .
O6A Mo2A O2A 91.8(2) . .
O6A Mo2A O14A 86.9(2) . .
O2A Mo2A O14A 175.2(2) . .
O6A Mo2A O18A 174.7(2) . .
O2A Mo2A O18A 90.3(2) . .
O14A Mo2A O18A 90.7(2) . .
O6A Mo2A Mo1A 94.24(17) . .
O2A Mo2A Mo1A 92.13(16) . .
O14A Mo2A Mo1A 92.52(15) . .
O18A Mo2A Mo1A 90.53(16) . .
O15A Mo3A O3A 177.1(2) 2_566 .
O15A Mo3A O21A 89.1(2) 2_566 .
O3A Mo3A O21A 89.3(2) . .
O15A Mo3A Mo4A 91.16(15) 2_566 .
O3A Mo3A Mo4A 91.33(15) . .
O21A Mo3A Mo4A 91.51(12) . .
O15A Mo3A O11A 90.8(2) 2_566 .
O3A Mo3A O11A 90.7(2) . .
O21A Mo3A O11A 177.58(19) . .
Mo4A Mo3A O11A 90.92(15) . .
O15A Mo3A O27A 89.0(2) 2_566 .
O3A Mo3A O27A 88.5(2) . .
O21A Mo3A O27A 88.04(18) . .
Mo4A Mo3A O27A 179.53(17) . .
O11A Mo3A O27A 89.5(2) . .
O22A Mo4A O16A 88.5(2) . 2_566
O22A Mo4A O4A 87.9(2) . .
O16A Mo4A O4A 174.3(2) 2_566 .
O22A Mo4A Mo3A 93.29(12) . .
O16A Mo4A Mo3A 92.58(15) 2_566 .
O4A Mo4A Mo3A 91.96(15) . .
O22A Mo4A O12A 174.25(19) . .
O16A Mo4A O12A 90.8(2) 2_566 .
O4A Mo4A O12A 92.4(2) . .
Mo3A Mo4A O12A 92.44(15) . .
O7A Mo5A Mo6A 91.90(17) . .
O7A Mo5A O19A 177.5(3) . 2_566
Mo6A Mo5A O19A 90.52(18) . 2_566
O7A Mo5A O23A 91.8(2) . 2_566
Mo6A Mo5A O23A 89.88(17) . 2_566
O19A Mo5A O23A 87.5(2) 2_566 2_566
O7A Mo5A O9A 91.1(2) . .
Mo6A Mo5A O9A 91.28(16) . .
O19A Mo5A O9A 89.6(2) 2_566 .
O23A Mo5A O9A 176.9(2) 2_566 .
O7A Mo5A O29A 90.6(3) . .
Mo6A Mo5A O29A 177.4(2) . .
O19A Mo5A O29A 86.9(3) 2_566 .
O23A Mo5A O29A 90.5(2) 2_566 .
O9A Mo5A O29A 88.2(2) . .
O20A Mo6A O24A 89.0(2) 2_566 2_566
O20A Mo6A Mo5A 92.63(19) 2_566 .
O24A Mo6A Mo5A 91.46(18) 2_566 .
O20A Mo6A O8A 175.7(3) 2_566 .
O24A Mo6A O8A 90.4(2) 2_566 .
Mo5A Mo6A O8A 91.60(17) . .
O20A Mo6A O10A 90.5(2) 2_566 .
O24A Mo6A O10A 177.6(2) 2_566 .
Mo5A Mo6A O10A 90.91(16) . .
O8A Mo6A O10A 89.9(2) . .
O20A Mo6A O30A 89.9(2) 2_566 .
O24A Mo6A O30A 85.1(2) 2_566 .
Mo5A Mo6A O30A 175.66(14) . .
O8A Mo6A O30A 85.9(2) . .
O10A Mo6A O30A 92.6(2) . .
C1 O1A Mo1A 119.6(5) . .
C1 O2A Mo2A 120.1(5) . .
C26 O3A Mo3A 115.7(5) . .
C26 O4A Mo4A 116.0(6) . .
C27 O5A Mo1A 118.4(4) . .
C27 O6A Mo2A 118.7(5) . .
C52 O7A Mo5A 115.9(6) . .
C52 O8A Mo6A 116.6(7) . .
C53 O9A Mo5A 121.3(6) . .
C53 O10A Mo6A 120.2(6) . .
C78 O11A Mo3A 117.3(6) . .
C78 O12A Mo4A 116.3(6) . .
C79 O13A Mo1A 119.3(5) . .
C79 O14A Mo2A 119.4(5) . .
C104 O15A Mo3A 118.8(5) . 2_566
C104 O16A Mo4A 117.6(5) . 2_566
C105 O17A Mo1A 123.4(6) . .
C105 O18A Mo2A 125.6(6) . .
C130 O19A Mo5A 119.3(7) . 2_566
C130 O20A Mo6A 116.4(7) . 2_566
C131 O21A Mo3A 116.2(3) . .
C131 O22A Mo4A 116.3(3) . .
C156 O23A Mo5A 118.5(6) . 2_566
C156 O24A Mo6A 120.2(7) . 2_566
C11 N1A C19 107.1(5) . .
C11 N1A H1AA 126.4 . .
C19 N1A H1AA 126.4 . .
C45 N2A C37 104.5(6) . .
C45 N2A H2AA 127.8 . .
C37 N2A H2AA 127.8 . .
C71 N3A C63 108.7(6) . .
C71 N3A H3AA 125.6 . .
C63 N3A H3AA 125.6 . .
C97 N4A C89 108.7(5) . .
C97 N4A H4AA 125.7 . .
C89 N4A H4AA 125.7 . .
C118 N5A C115 106.3(7) . .
C118 N5A H5AA 126.9 . .
C115 N5A H5AA 126.9 . .
C145 N6A C141 106.0(6) . .
C145 N6A H6AA 127.0 . .
C141 N6A H6AA 127.0 . .
O1A C1 O2A 117.3(8) . .
O1A C1 C2 122.6(8) . .
O2A C1 C2 119.9(8) . .
C3 C2 C7 120.0 . .
C3 C2 C1 119.4(5) . .
C7 C2 C1 120.5(5) . .
C2 C3 C4 120.0 . .
C2 C3 H3A 120.0 . .
C4 C3 H3A 120.0 . .
C3 C4 C5 120.0 . .
C3 C4 H4A 120.0 . .
C5 C4 H4A 120.0 . .
C6 C5 C4 120.0 . .
C6 C5 C8 120.50 . .
C4 C5 C8 119.4 . .
C5 C6 C7 120.0 . .
C5 C6 H6A 120.0 . .
C7 C6 H6A 120.0 . .
C6 C7 C2 120.0 . .
C6 C7 H7A 120.0 . .
C2 C7 H7A 120.0 . .
C9 C8 C13 120.0 . .
C9 C8 C5 120.0 . .
C13 C8 C5 119.7 . .
C10 C9 C8 120.0 . .
C10 C9 H9A 120.0 . .
C8 C9 H9A 120.0 . .
C9 C10 C11 120.0 . .
C9 C10 H10A 120.0 . .
C11 C10 H10A 120.0 . .
N1A C11 C12 110.9(5) . .
N1A C11 C10 128.8(5) . .
C12 C11 C10 120.0 . .
C14 C12 C11 107.0 . .
C14 C12 C13 132.7 . .
C11 C12 C13 120.0 . .
C12 C13 C8 120.0 . .
C12 C13 H13A 120.0 . .
C8 C13 H13A 120.0 . .
C12 C14 C15 133.6 . .
C12 C14 C19 106.3 . .
C15 C14 C19 120.0 . .
C14 C15 C16 120.0 . .
C14 C15 H15A 120.0 . .
C16 C15 H15A 120.0 . .
C15 C16 C17 120.0 . .
C15 C16 C20 122.6 . .
C17 C16 C20 117.3 . .
C18 C17 C16 120.0 . .
C18 C17 H17A 120.0 . .
C16 C17 H17A 120.0 . .
C17 C18 C19 120.0 . .
C17 C18 H18A 120.0 . .
C19 C18 H18A 120.0 . .
C18 C19 C14 120.0 . .
C18 C19 N1A 131.4(5) . .
C14 C19 N1A 108.6(5) . .
C21 C20 C25 120.0 . .
C21 C20 C16 118.8 . .
C25 C20 C16 121.1 . .
C22 C21 C20 120.0 . .
C22 C21 H21A 120.0 . .
C20 C21 H21A 120.0 . .
C21 C22 C23 120.0 . .
C21 C22 H22A 120.0 . .
C23 C22 H22A 120.0 . .
C24 C23 C22 120.0 . .
C24 C23 C26 117.3(5) . .
C22 C23 C26 122.4(5) . .
C23 C24 C25 120.0 . .
C23 C24 H24A 120.0 . .
C25 C24 H24A 120.0 . .
C24 C25 C20 120.0 . .
C24 C25 H25A 120.0 . .
C20 C25 H25A 120.0 . .
O4A C26 O3A 124.6(8) . .
O4A C26 C23 119.1(8) . .
O3A C26 C23 116.3(7) . .
O6A C27 O5A 120.1(5) . .
O6A C27 C28 126.1(8) . .
O5A C27 C28 113.0(7) . .
C29 C28 C33 120.0 . .
C29 C28 C27 114.6(6) . .
C33 C28 C27 124.7(6) . .
C30 C29 C28 120.0 . .
C30 C29 H29A 120.0 . .
C28 C29 H29A 120.0 . .
C29 C30 C31 120.0 . .
C29 C30 H30A 120.0 . .
C31 C30 H30A 120.0 . .
C30 C31 C32 120.0 . .
C30 C31 C34 117.1 . .
C32 C31 C34 122.9 . .
C33 C32 C31 120.0 . .
C33 C32 H32A 120.0 . .
C31 C32 H32A 120.0 . .
C32 C33 C28 120.0 . .
C32 C33 H33A 120.0 . .
C28 C33 H33A 120.0 . .
C35 C34 C39 120.0 . .
C35 C34 C31 120.9 . .
C39 C34 C31 119.0 . .
C34 C35 C36 120.0 . .
C34 C35 H35A 120.0 . .
C36 C35 H35A 120.0 . .
C35 C36 C37 120.0 . .
C35 C36 H36A 120.0 . .
C37 C36 H36A 120.0 . .
C38 C37 C36 120.0 . .
C38 C37 N2A 110.8(6) . .
C36 C37 N2A 129.0(6) . .
C37 C38 C39 120.0 . .
C37 C38 C40 106.1 . .
C39 C38 C40 133.9 . .
C38 C39 C34 120.0 . .
C38 C39 H39A 120.0 . .
C34 C39 H39A 120.0 . .
C41 C40 C45 120.0 . .
C41 C40 C38 133.0 . .
C45 C40 C38 107.0 . .
C40 C41 C42 120.0 . .
C40 C41 H41A 120.0 . .
C42 C41 H41A 120.0 . .
C43 C42 C41 120.0 . .
C43 C42 C46 117.8 . .
C41 C42 C46 122.1 . .
C42 C43 C44 120.0 . .
C42 C43 H43A 120.0 . .
C44 C43 H43A 120.0 . .
C43 C44 C45 120.0 . .
C43 C44 H44A 120.0 . .
C45 C44 H44A 120.0 . .
C44 C45 C40 120.0 . .
C44 C45 N2A 128.4(6) . .
C40 C45 N2A 111.5(6) . .
C47 C46 C51 120.0 . .
C47 C46 C42 121.2 . .
C51 C46 C42 118.7 . .
C48 C47 C46 120.0 . .
C48 C47 H47A 120.0 . .
C46 C47 H47A 120.0 . .
C49 C48 C47 120.0 . .
C49 C48 H48A 120.0 . .
C47 C48 H48A 120.0 . .
C48 C49 C50 120.0 . .
C48 C49 C52 119.3(7) . .
C50 C49 C52 120.4(7) . .
C51 C50 C49 120.0 . .
C51 C50 H50A 120.0 . .
C49 C50 H50A 120.0 . .
C50 C51 C46 120.0 . .
C50 C51 H51A 120.0 . .
C46 C51 H51A 120.0 . .
O8A C52 O7A 123.9(11) . .
O8A C52 C49 115.9(9) . .
O7A C52 C49 120.1(10) . .
O9A C53 O10A 116.1(9) . .
O9A C53 C54 126.9(9) . .
O10A C53 C54 117.0(9) . .
C53 C54 C55 118.0(6) . .
C53 C54 C59 121.9(6) . .
C55 C54 C59 120.0 . .
C56 C55 C54 120.0 . .
C56 C55 H55A 120.0 . .
C54 C55 H55A 120.0 . .
C55 C56 C57 120.0 . .
C55 C56 H56A 120.0 . .
C57 C56 H56A 120.0 . .
C58 C57 C56 120.0 . .
C58 C57 C60 120.8 . .
C56 C57 C60 119.2 . .
C57 C58 C59 120.0 . .
C57 C58 H58A 120.0 . .
C59 C58 H58A 120.0 . .
C58 C59 C54 120.0 . .
C58 C59 H59A 120.0 . .
C54 C59 H59A 120.0 . .
C61 C60 C65 120.0 . .
C61 C60 C57 118.2 . .
C65 C60 C57 121.6 . .
C62 C61 C60 120.0 . .
C62 C61 H61A 120.0 . .
C60 C61 H61A 120.0 . .
C63 C62 C61 120.0 . .
C63 C62 H62A 120.0 . .
C61 C62 H62A 120.0 . .
C62 C63 C64 120.0 . .
C62 C63 N3A 133.3(7) . .
C64 C63 N3A 106.6(7) . .
C65 C64 C63 120.0 . .
C65 C64 C66 130.6 . .
C63 C64 C66 109.4 . .
C64 C65 C60 120.0 . .
C64 C65 H65A 120.0 . .
C60 C65 H65A 120.0 . .
C67 C66 C71 120.0 . .
C67 C66 C64 133.9 . .
C71 C66 C64 105.7 . .
C68 C67 C66 120.0 . .
C68 C67 H67A 120.0 . .
C66 C67 H67A 120.0 . .
C67 C68 C69 120.0 . .
C67 C68 C72 120.3 . .
C69 C68 C72 119.6 . .
C70 C69 C68 120.0 . .
C70 C69 H69A 120.0 . .
C68 C69 H69A 120.0 . .
C69 C70 C71 120.0 . .
C69 C70 H70A 120.0 . .
C71 C70 H70A 120.0 . .
N3A C71 C70 130.2(6) . .
N3A C71 C66 109.5(6) . .
C70 C71 C66 120.0 . .
C73 C72 C77 120.0 . .
C73 C72 C68 122.4 . .
C77 C72 C68 117.6 . .
C74 C73 C72 120.0 . .
C74 C73 H73A 120.0 . .
C72 C73 H73A 120.0 . .
C73 C74 C75 120.0 . .
C73 C74 H74A 120.0 . .
C75 C74 H74A 120.0 . .
C76 C75 C74 120.0 . .
C76 C75 C78 120.4(6) . .
C74 C75 C78 119.6(6) . .
C75 C76 C77 120.0 . .
C75 C76 H76A 120.0 . .
C77 C76 H76A 120.0 . .
C76 C77 C72 120.0 . .
C76 C77 H77A 120.0 . .
C72 C77 H77A 120.0 . .
O12A C78 O11A 123.0(9) . .
O12A C78 C75 117.6(8) . .
O11A C78 C75 119.3(8) . .
O14A C79 O13A 117.8(7) . .
O14A C79 C80 120.7(7) . .
O13A C79 C80 121.4(8) . .
C81 C80 C85 120.0 . .
C81 C80 C79 121.6(5) . .
C85 C80 C79 118.3(5) . .
C80 C81 C82 120.0 . .
C80 C81 H81A 120.0 . .
C82 C81 H81A 120.0 . .
C83 C82 C81 120.0 . .
C83 C82 H82A 120.0 . .
C81 C82 H82A 120.0 . .
C84 C83 C82 120.0 . .
C84 C83 C86 119.5 . .
C82 C83 C86 120.4 . .
C83 C84 C85 120.0 . .
C83 C84 H84A 120.0 . .
C85 C84 H84A 120.0 . .
C84 C85 C80 120.0 . .
C84 C85 H85A 120.0 . .
C80 C85 H85A 120.0 . .
C87 C86 C91 120.0 . .
C87 C86 C83 120.3 . .
C91 C86 C83 119.7 . .
C88 C87 C86 120.0 . .
C88 C87 H87A 120.0 . .
C86 C87 H87A 120.0 . .
C89 C88 C87 120.0 . .
C89 C88 H88A 120.0 . .
C87 C88 H88A 120.0 . .
N4A C89 C88 132.0(5) . .
N4A C89 C90 107.9(5) . .
C88 C89 C90 120.0 . .
C89 C90 C91 120.0 . .
C89 C90 C92 108.1 . .
C91 C90 C92 131.9 . .
C90 C91 C86 120.0 . .
C90 C91 H91A 120.0 . .
C86 C91 H91A 120.0 . .
C93 C92 C97 120.0 . .
C93 C92 C90 134.8 . .
C97 C92 C90 105.0 . .
C94 C93 C92 120.0 . .
C94 C93 H93A 120.0 . .
C92 C93 H93A 120.0 . .
C95 C94 C93 120.0 . .
C95 C94 C98 118.4 . .
C93 C94 C98 121.6 . .
C94 C95 C96 120.0 . .
C94 C95 H95A 120.0 . .
C96 C95 H95A 120.0 . .
C95 C96 C97 120.0 . .
C95 C96 H96A 120.0 . .
C97 C96 H96A 120.0 . .
N4A C97 C96 129.7(5) . .
N4A C97 C92 110.3(5) . .
C96 C97 C92 120.0 . .
C99 C98 C103 120.0 . .
C99 C98 C94 118.4 . .
C103 C98 C94 121.6 . .
C98 C99 C100 120.0 . .
C98 C99 H99A 120.0 . .
C100 C99 H99A 120.0 . .
C101 C100 C99 120.0 . .
C101 C100 H10B 120.0 . .
C99 C100 H10B 120.0 . .
C100 C101 C102 120.0 . .
C100 C101 C104 120.6(5) . .
C102 C101 C104 119.3(5) . .
C103 C102 C101 120.0 . .
C103 C102 H10C 120.0 . .
C101 C102 H10C 120.0 . .
C102 C103 C98 120.0 . .
C102 C103 H10D 120.0 . .
C98 C103 H10D 120.0 . .
O15A C104 O16A 119.8(8) . .
O15A C104 C101 121.8(8) . .
O16A C104 C101 118.4(8) . .
O18A C105 O17A 108.7(8) . .
O18A C105 C106 123.5(10) . .
O17A C105 C106 127.5(9) . .
C105 C106 C107 117.1(7) . .
C105 C106 C111 122.8(7) . .
C107 C106 C111 120.0 . .
C108 C107 C106 120.0 . .
C108 C107 H10E 120.0 . .
C106 C107 H10E 120.0 . .
C107 C108 C109 120.0 . .
C107 C108 H10F 120.0 . .
C109 C108 H10F 120.0 . .
C110 C109 C108 120.0 . .
C110 C109 C112 121.7 . .
C108 C109 C112 117.9 . .
C109 C110 C111 120.0 . .
C109 C110 H11A 120.0 . .
C111 C110 H11A 120.0 . .
C110 C111 C106 120.0 . .
C110 C111 H11B 120.0 . .
C106 C111 H11B 120.0 . .
C113 C112 C117 120.0 . .
C113 C112 C109 122.4 . .
C117 C112 C109 117.6 . .
C112 C113 C114 120.0 . .
C112 C113 H11C 120.0 . .
C114 C113 H11C 120.0 . .
C115 C114 C113 120.0 . .
C115 C114 H11D 120.0 . .
C113 C114 H11D 120.0 . .
C114 C115 C116 120.0 . .
C114 C115 N5A 131.2(6) . .
C116 C115 N5A 108.7(6) . .
C123 C116 C117 132.8 . .
C123 C116 C115 107.2 . .
C117 C116 C115 120.0 . .
C116 C117 C112 120.0 . .
C116 C117 H11E 120.0 . .
C112 C117 H11E 120.0 . .
N5A C118 C119 130.0(6) . .
N5A C118 C123 110.0(6) . .
C119 C118 C123 120.0 . .
C118 C119 C120 120.0 . .
C118 C119 H11F 120.0 . .
C120 C119 H11F 120.0 . .
C121 C120 C119 120.0 . .
C121 C120 H12A 120.0 . .
C119 C120 H12A 120.0 . .
C120 C121 C122 120.0 . .
C120 C121 C124 122.6 . .
C122 C121 C124 117.3 . .
C121 C122 C123 120.0 . .
C121 C122 H12B 120.0 . .
C123 C122 H12B 120.0 . .
C116 C123 C122 132.0 . .
C116 C123 C118 107.7 . .
C122 C123 C118 120.0 . .
C125 C124 C129 120.0 . .
C125 C124 C121 120.5 . .
C129 C124 C121 119.3 . .
C126 C125 C124 120.0 . .
C126 C125 H12C 120.0 . .
C124 C125 H12C 120.0 . .
C125 C126 C127 120.0 . .
C125 C126 H12D 120.0 . .
C127 C126 H12D 120.0 . .
C128 C127 C126 120.0 . .
C128 C127 C130 123.5(6) . .
C126 C127 C130 116.4(6) . .
C129 C128 C127 120.0 . .
C129 C128 H12E 120.0 . .
C127 C128 H12E 120.0 . .
C128 C129 C124 120.0 . .
C128 C129 H12F 120.0 . .
C124 C129 H12F 120.0 . .
O19A C130 O20A 121.1(12) . .
O19A C130 C127 123.1(10) . .
O20A C130 C127 115.4(9) . .
O21A C131 O22A 122.7(4) . .
O21A C131 C132 119.9(5) . .
O22A C131 C132 117.3(5) . .
C133 C132 C137 120.0 . .
C133 C132 C131 120.5(4) . .
C137 C132 C131 119.5(4) . .
C134 C133 C132 120.0 . .
C134 C133 H13B 120.0 . .
C132 C133 H13B 120.0 . .
C135 C134 C133 120.0 . .
C135 C134 H13C 120.0 . .
C133 C134 H13C 120.0 . .
C134 C135 C136 120.0 . .
C134 C135 C138 118.4 . .
C136 C135 C138 121.6 . .
C135 C136 C137 120.0 . .
C135 C136 H13D 120.0 . .
C137 C136 H13D 120.0 . .
C136 C137 C132 120.0 . .
C136 C137 H13E 120.0 . .
C132 C137 H13E 120.0 . .
C139 C138 C143 120.0 . .
C139 C138 C135 117.8 . .
C143 C138 C135 122.2 . .
C140 C139 C138 120.0 . .
C140 C139 H13F 120.0 . .
C138 C139 H13F 120.0 . .
C139 C140 C141 120.0 . .
C139 C140 H14A 120.0 . .
C141 C140 H14A 120.0 . .
C140 C141 C142 120.0 . .
C140 C141 N6A 131.2(5) . .
C142 C141 N6A 108.8(5) . .
C141 C142 C143 120.0 . .
C141 C142 C144 106.2 . .
C143 C142 C144 133.7 . .
C142 C143 C138 120.0 . .
C142 C143 H14B 120.0 . .
C138 C143 H14B 120.0 . .
C145 C144 C149 120.0 . .
C145 C144 C142 107.5 . .
C149 C144 C142 132.4 . .
N6A C145 C144 111.0(5) . .
N6A C145 C146 128.9(5) . .
C144 C145 C146 120.0 . .
C145 C146 C147 120.0 . .
C145 C146 H14C 120.0 . .
C147 C146 H14C 120.0 . .
C148 C147 C146 120.0 . .
C148 C147 H14D 120.0 . .
C146 C147 H14D 120.0 . .
C149 C148 C147 120.0 . .
C149 C148 C150 118.8 . .
C147 C148 C150 121.2 . .
C148 C149 C144 120.0 . .
C148 C149 H14E 120.0 . .
C144 C149 H14E 120.0 . .
C151 C150 C155 120.0 . .
C151 C150 C148 118.7 . .
C155 C150 C148 121.2 . .
C152 C151 C150 120.0 . .
C152 C151 H15B 120.0 . .
C150 C151 H15B 120.0 . .
C151 C152 C153 120.0 . .
C151 C152 H15C 120.0 . .
C153 C152 H15C 120.0 . .
C152 C153 C154 120.0 . .
C152 C153 C156 118.2(6) . .
C154 C153 C156 121.8(6) . .
C155 C154 C153 120.0 . .
C155 C154 H15D 120.0 . .
C153 C154 H15D 120.0 . .
C154 C155 C150 120.0 . .
C154 C155 H15E 120.0 . .
C150 C155 H15E 120.0 . .
O24A C156 O23A 119.9(10) . .
O24A C156 C153 124.1(9) . .
O23A C156 C153 115.6(9) . .
O1B Mo1B O9B 91.1(2) . .
O1B Mo1B Mo2B 91.94(16) . .
O9B Mo1B Mo2B 90.81(15) . .
O1B Mo1B O13B 177.2(2) . .
O9B Mo1B O13B 90.7(2) . .
Mo2B Mo1B O13B 90.24(16) . .
O1B Mo1B O17B 89.5(2) . .
O9B Mo1B O17B 178.0(2) . .
Mo2B Mo1B O17B 91.12(15) . .
O13B Mo1B O17B 88.7(2) . .
O1B Mo1B O25B 87.3(2) . .
O9B Mo1B O25B 91.4(2) . .
Mo2B Mo1B O25B 177.72(17) . .
O13B Mo1B O25B 90.4(2) . .
O17B Mo1B O25B 86.7(2) . .
O2B Mo2B O18B 87.6(2) . .
O2B Mo2B O14B 175.1(2) . .
O18B Mo2B O14B 90.4(2) . .
O2B Mo2B O10B 89.8(2) . .
O18B Mo2B O10B 174.1(2) . .
O14B Mo2B O10B 91.8(2) . .
O2B Mo2B Mo1B 91.71(16) . .
O18B Mo2B Mo1B 92.38(16) . .
O14B Mo2B Mo1B 92.81(16) . .
O10B Mo2B Mo1B 93.02(16) . .
O5B Mo3B O3B 88.7(3) . .
O5B Mo3B O21B 179.0(3) . .
O3B Mo3B O21B 90.8(3) . .
O5B Mo3B Mo4B 91.03(19) . .
O3B Mo3B Mo4B 92.31(18) . .
O21B Mo3B Mo4B 89.86(18) . .
O5B Mo3B O15B 92.0(3) . 2_675
O3B Mo3B O15B 176.8(3) . 2_675
O21B Mo3B O15B 88.5(3) . 2_675
Mo4B Mo3B O15B 90.81(18) . 2_675
O22B Mo4B O16B 88.5(2) . 2_675
O22B Mo4B O6B 176.0(3) . .
O16B Mo4B O6B 93.1(2) 2_675 .
O22B Mo4B Mo3B 92.46(17) . .
O16B Mo4B Mo3B 91.62(18) 2_675 .
O6B Mo4B Mo3B 91.17(19) . .
O22B Mo4B O4B 90.3(2) . .
O16B Mo4B O4B 177.8(3) 2_675 .
O6B Mo4B O4B 88.0(2) . .
Mo3B Mo4B O4B 90.20(17) . .
O22B Mo4B O28B 84.6(2) . .
O16B Mo4B O28B 87.2(2) 2_675 .
O6B Mo4B O28B 91.8(3) . .
Mo3B Mo4B O28B 176.83(18) . .
O4B Mo4B O28B 90.9(2) . .
O19B Mo5B O7B 91.9(3) 2_675 .
O19B Mo5B O23B 89.9(2) 2_675 2_675
O7B Mo5B O23B 177.3(3) . 2_675
O19B Mo5B Mo6B 90.26(16) 2_675 .
O7B Mo5B Mo6B 90.60(19) . .
O23B Mo5B Mo6B 91.44(16) 2_675 .
O19B Mo5B O11B 178.6(2) 2_675 .
O7B Mo5B O11B 88.8(3) . .
O23B Mo5B O11B 89.4(2) 2_675 .
Mo6B Mo5B O11B 90.98(15) . .
O19B Mo5B O29B 90.0(2) 2_675 .
O7B Mo5B O29B 84.3(3) . .
O23B Mo5B O29B 93.6(2) 2_675 .
Mo6B Mo5B O29B 174.93(18) . .
O11B Mo5B O29B 88.8(2) . .
O8B Mo6B O12B 88.4(3) . .
O8B Mo6B Mo5B 92.33(19) . .
O12B Mo6B Mo5B 92.66(16) . .
O8B Mo6B O24B 176.8(3) . 2_675
O12B Mo6B O24B 89.3(2) . 2_675
Mo5B Mo6B O24B 90.05(17) . 2_675
O8B Mo6B O20B 91.9(3) . 2_675
O12B Mo6B O20B 174.6(2) . 2_675
Mo5B Mo6B O20B 92.69(15) . 2_675
O24B Mo6B O20B 90.1(2) 2_675 2_675
C201 O1B Mo1B 122.4(5) . .
C201 O2B Mo2B 125.5(6) . .
C226 O3B Mo3B 121.6(6) . .
C226 O4B Mo4B 121.8(6) . .
C227 O5B Mo3B 123.1(6) . .
C227 O6B Mo4B 122.0(7) . .
C252 O7B Mo5B 119.7(7) . .
C252 O8B Mo6B 116.3(6) . .
C253 O9B Mo1B 118.4(5) . .
C253 O10B Mo2B 119.0(6) . .
C278 O11B Mo5B 119.7(5) . .
C278 O12B Mo6B 118.0(6) . .
C279 O13B Mo1B 123.3(6) . .
C279 O14B Mo2B 122.5(6) . .
C304 O15B Mo3B 125.4(7) . 2_675
C304 O16B Mo4B 122.4(6) . 2_675
C305 O17B Mo1B 118.1(5) . .
C305 O18B Mo2B 121.1(6) . .
C330 O19B Mo5B 121.9(5) . 2_675
C330 O20B Mo6B 117.8(5) . 2_675
C331 O21B Mo3B 119.6(5) . .
C331 O22B Mo4B 118.4(5) . .
C356 O23B Mo5B 122.6(6) . 2_675
C356 O24B Mo6B 122.0(6) . 2_675
C219 N1B C211 107.9(7) . .
C219 N1B H1BA 126.1 . .
C211 N1B H1BA 126.1 . .
C241 N2B C237 107.9(7) . .
C241 N2B H2BA 126.1 . .
C237 N2B H2BA 126.1 . .
C267 N3B C263 107.3(6) . .
C267 N3B H3BA 126.3 . .
C263 N3B H3BA 126.3 . .
C297 N4B C289 105.8(7) . .
C297 N4B H4BA 127.1 . .
C289 N4B H4BA 127.1 . .
C315 N5B C318 106.9(5) . .
C315 N5B H5BA 126.6 . .
C318 N5B H5BA 126.6 . .
C341 N6B C345 110.0(7) . .
C341 N6B H6BA 125.0 . .
C345 N6B H6BA 125.0 . .
O2B C201 O1B 108.4(8) . .
O2B C201 C202 124.9(8) . .
O1B C201 C202 126.3(8) . .
C203 C202 C207 120.0 . .
C203 C202 C201 121.5(6) . .
C207 C202 C201 118.5(6) . .
C202 C203 C204 120.0 . .
C202 C203 H20A 120.0 . .
C204 C203 H20A 120.0 . .
C205 C204 C203 120.0 . .
C205 C204 H20B 120.0 . .
C203 C204 H20B 120.0 . .
C206 C205 C204 120.0 . .
C206 C205 C208 120.9 . .
C204 C205 C208 119.1 . .
C207 C206 C205 120.0 . .
C207 C206 H20C 120.0 . .
C205 C206 H20C 120.0 . .
C206 C207 C202 120.0 . .
C206 C207 H20D 120.0 . .
C202 C207 H20D 120.0 . .
C209 C208 C213 120.0 . .
C209 C208 C205 119.7 . .
C213 C208 C205 120.3 . .
C210 C209 C208 120.0 . .
C210 C209 H20E 120.0 . .
C208 C209 H20E 120.0 . .
C211 C210 C209 120.0 . .
C211 C210 C214 104.6 . .
C209 C210 C214 135.4 . .
C210 C211 C212 120.0 . .
C210 C211 N1B 110.0(6) . .
C212 C211 N1B 129.9(7) . .
C213 C212 C211 120.0 . .
C213 C212 H21B 120.0 . .
C211 C212 H21B 120.0 . .
C212 C213 C208 120.0 . .
C212 C213 H21C 120.0 . .
C208 C213 H21C 120.0 . .
C215 C214 C219 120.0 . .
C215 C214 C210 131.3 . .
C219 C214 C210 108.7 . .
C216 C215 C214 120.0 . .
C216 C215 H21D 120.0 . .
C214 C215 H21D 120.0 . .
C215 C216 C217 120.0 . .
C215 C216 C220 121.2 . .
C217 C216 C220 118.7 . .
C216 C217 C218 120.0 . .
C216 C217 H21E 120.0 . .
C218 C217 H21E 120.0 . .
C219 C218 C217 120.0 . .
C219 C218 H21F 120.0 . .
C217 C218 H21F 120.0 . .
N1B C219 C218 131.2(6) . .
N1B C219 C214 108.7(6) . .
C218 C219 C214 120.0 . .
C221 C220 C225 120.0 . .
C221 C220 C216 121.9 . .
C225 C220 C216 118.0 . .
C222 C221 C220 120.0 . .
C222 C221 H22B 120.0 . .
C220 C221 H22B 120.0 . .
C221 C222 C223 120.0 . .
C221 C222 H22C 120.0 . .
C223 C222 H22C 120.0 . .
C222 C223 C224 120.0 . .
C222 C223 C226 120.7(7) . .
C224 C223 C226 119.1(7) . .
C223 C224 C225 120.0 . .
C223 C224 H22D 120.0 . .
C225 C224 H22D 120.0 . .
C224 C225 C220 120.0 . .
C224 C225 H22E 120.0 . .
C220 C225 H22E 120.0 . .
O4B C226 O3B 113.2(9) . .
O4B C226 C223 118.6(10) . .
O3B C226 C223 127.5(9) . .
O6B C227 O5B 112.1(10) . .
O6B C227 C228 120.7(11) . .
O5B C227 C228 126.9(10) . .
C229 C228 C233 120.0 . .
C229 C228 C227 124.6(8) . .
C233 C228 C227 114.9(8) . .
C228 C229 C230 120.0 . .
C228 C229 H22F 120.0 . .
C230 C229 H22F 120.0 . .
C229 C230 C231 120.0 . .
C229 C230 H23A 120.0 . .
C231 C230 H23A 120.0 . .
C232 C231 C230 120.0 . .
C232 C231 C234 119.9 . .
C230 C231 C234 119.9 . .
C231 C232 C233 120.0 . .
C231 C232 H23B 120.0 . .
C233 C232 H23B 120.0 . .
C232 C233 C228 120.0 . .
C232 C233 H23C 120.0 . .
C228 C233 H23C 120.0 . .
C235 C234 C239 120.0 . .
C235 C234 C231 119.2 . .
C239 C234 C231 120.8 . .
C234 C235 C236 120.0 . .
C234 C235 H23D 120.0 . .
C236 C235 H23D 120.0 . .
C237 C236 C235 120.0 . .
C237 C236 H23E 120.0 . .
C235 C236 H23E 120.0 . .
C236 C237 C238 120.0 . .
C236 C237 N2B 131.8(6) . .
C238 C237 N2B 108.0(6) . .
C239 C238 C237 120.0 . .
C239 C238 C240 132.2 . .
C237 C238 C240 107.7 . .
C238 C239 C234 120.0 . .
C238 C239 H23F 120.0 . .
C234 C239 H23F 120.0 . .
C241 C240 C245 120.0 . .
C241 C240 C238 107.0 . .
C245 C240 C238 132.9 . .
N2B C241 C242 130.6(6) . .
N2B C241 C240 109.4(6) . .
C242 C241 C240 120.0 . .
C243 C242 C241 120.0 . .
C243 C242 H24B 120.0 . .
C241 C242 H24B 120.0 . .
C244 C243 C242 120.0 . .
C244 C243 H24C 120.0 . .
C242 C243 H24C 120.0 . .
C243 C244 C245 120.0 . .
C243 C244 C246 116.4 . .
C245 C244 C246 122.8 . .
C244 C245 C240 120.0 . .
C244 C245 H24D 120.0 . .
C240 C245 H24D 120.0 . .
C247 C246 C251 120.0 . .
C247 C246 C244 119.2 . .
C251 C246 C244 120.5 . .
C248 C247 C246 120.0 . .
C248 C247 H24E 120.0 . .
C246 C247 H24E 120.0 . .
C247 C248 C249 120.0 . .
C247 C248 H24F 120.0 . .
C249 C248 H24F 120.0 . .
C250 C249 C248 120.0 . .
C250 C249 C252 124.5(7) . .
C248 C249 C252 115.2(7) . .
C249 C250 C251 120.0 . .
C249 C250 H25B 120.0 . .
C251 C250 H25B 120.0 . .
C250 C251 C246 120.0 . .
C250 C251 H25C 120.0 . .
C246 C251 H25C 120.0 . .
O7B C252 O8B 120.9(10) . .
O7B C252 C249 126.1(10) . .
O8B C252 C249 112.7(9) . .
O10B C253 O9B 118.5(8) . .
O10B C253 C254 124.5(8) . .
O9B C253 C254 116.8(8) . .
C255 C254 C259 120.0 . .
C255 C254 C253 123.9(6) . .
C259 C254 C253 116.1(6) . .
C256 C255 C254 120.0 . .
C256 C255 H25D 120.0 . .
C254 C255 H25D 120.0 . .
C255 C256 C257 120.0 . .
C255 C256 H25E 120.0 . .
C257 C256 H25E 120.0 . .
C258 C257 C256 120.0 . .
C258 C257 C260 120.9 . .
C256 C257 C260 118.9 . .
C257 C258 C259 120.0 . .
C257 C258 H25F 120.0 . .
C259 C258 H25F 120.0 . .
C258 C259 C254 120.0 . .
C258 C259 H25G 120.0 . .
C254 C259 H25G 120.0 . .
C261 C260 C265 120.0 . .
C261 C260 C257 122.0 . .
C265 C260 C257 118.0 . .
C262 C261 C260 120.0 . .
C262 C261 H26A 120.0 . .
C260 C261 H26A 120.0 . .
C263 C262 C261 120.0 . .
C263 C262 C266 104.0 . .
C261 C262 C266 135.8 . .
N3B C263 C262 111.2(5) . .
N3B C263 C264 128.8(5) . .
C262 C263 C264 120.0 . .
C265 C264 C263 120.0 . .
C265 C264 H26B 120.0 . .
C263 C264 H26B 120.0 . .
C264 C265 C260 120.0 . .
C264 C265 H26C 120.0 . .
C260 C265 H26C 120.0 . .
C267 C266 C271 120.0 . .
C267 C266 C262 109.1 . .
C271 C266 C262 130.8 . .
N3B C267 C268 131.8(5) . .
N3B C267 C266 108.0(5) . .
C268 C267 C266 120.0 . .
C267 C268 C269 120.0 . .
C267 C268 H26D 120.0 . .
C269 C268 H26D 120.0 . .
C270 C269 C268 120.0 . .
C270 C269 H26E 120.0 . .
C268 C269 H26E 120.0 . .
C271 C270 C269 120.0 . .
C271 C270 C272 120.2 . .
C269 C270 C272 119.3 . .
C270 C271 C266 120.0 . .
C270 C271 H27A 120.0 . .
C266 C271 H27A 120.0 . .
C273 C272 C277 120.0 . .
C273 C272 C270 120.3 . .
C277 C272 C270 119.7 . .
C274 C273 C272 120.0 . .
C274 C273 H27B 120.0 . .
C272 C273 H27B 120.0 . .
C273 C274 C275 120.0 . .
C273 C274 H27C 120.0 . .
C275 C274 H27C 120.0 . .
C276 C275 C274 120.0 . .
C276 C275 C278 119.8(6) . .
C274 C275 C278 120.2(6) . .
C277 C276 C275 120.0 . .
C277 C276 H27D 120.0 . .
C275 C276 H27D 120.0 . .
C276 C277 C272 120.0 . .
C276 C277 H27E 120.0 . .
C272 C277 H27E 120.0 . .
O11B C278 O12B 118.6(8) . .
O11B C278 C275 122.8(8) . .
O12B C278 C275 118.4(9) . .
O13B C279 O14B 111.0(9) . .
O13B C279 C280 121.8(9) . .
O14B C279 C280 127.2(9) . .
C279 C280 C281 121.7(6) . .
C279 C280 C285 118.3(6) . .
C281 C280 C285 120.0 . .
C280 C281 C282 120.0 . .
C280 C281 H28A 120.0 . .
C282 C281 H28A 120.0 . .
C281 C282 C283 120.0 . .
C281 C282 H28B 120.0 . .
C283 C282 H28B 120.0 . .
C284 C283 C282 120.0 . .
C284 C283 C286 121.1 . .
C282 C283 C286 118.9 . .
C283 C284 C285 120.0 . .
C283 C284 H28C 120.0 . .
C285 C284 H28C 120.0 . .
C284 C285 C280 120.0 . .
C284 C285 H28D 120.0 . .
C280 C285 H28D 120.0 . .
C287 C286 C291 120.0 . .
C287 C286 C283 119.0 . .
C291 C286 C283 121.0 . .
C286 C287 C288 120.0 . .
C286 C287 H28E 120.0 . .
C288 C287 H28E 120.0 . .
C287 C288 C289 120.0 . .
C287 C288 C292 134.6 . .
C289 C288 C292 105.4 . .
C290 C289 C288 120.0 . .
C290 C289 N4B 129.0(6) . .
C288 C289 N4B 111.0(6) . .
C291 C290 C289 120.0 . .
C291 C290 H29B 120.0 . .
C289 C290 H29B 120.0 . .
C290 C291 C286 120.0 . .
C290 C291 H29C 120.0 . .
C286 C291 H29C 120.0 . .
C293 C292 C297 120.0 . .
C293 C292 C288 131.5 . .
C297 C292 C288 108.4 . .
C294 C293 C292 120.0 . .
C294 C293 H29D 120.0 . .
C292 C293 H29D 120.0 . .
C295 C294 C293 120.0 . .
C295 C294 C298 119.7 . .
C293 C294 C298 120.3 . .
C294 C295 C296 120.0 . .
C294 C295 H29E 120.0 . .
C296 C295 H29E 120.0 . .
C297 C296 C295 120.0 . .
C297 C296 H29F 120.0 . .
C295 C296 H29F 120.0 . .
C296 C297 C292 120.0 . .
C296 C297 N4B 130.5(6) . .
C292 C297 N4B 109.4(6) . .
C299 C298 C303 120.0 . .
C299 C298 C294 120.0 . .
C303 C298 C294 120.0 . .
C298 C299 C300 120.0 . .
C298 C299 H29G 120.0 . .
C300 C299 H29G 120.0 . .
C301 C300 C299 120.0 . .
C301 C300 H30B 120.0 . .
C299 C300 H30B 120.0 . .
C304 C301 C302 122.7(7) . .
C304 C301 C300 117.2(7) . .
C302 C301 C300 120.0 . .
C303 C302 C301 120.0 . .
C303 C302 H30C 120.0 . .
C301 C302 H30C 120.0 . .
C302 C303 C298 120.0 . .
C302 C303 H30D 120.0 . .
C298 C303 H30D 120.0 . .
O15B C304 C301 132.0(10) . .
O15B C304 O16B 109.5(9) . .
C301 C304 O16B 118.5(9) . .
O18B C305 O17B 116.9(8) . .
O18B C305 C306 123.2(8) . .
O17B C305 C306 119.0(8) . .
C307 C306 C311 120.0 . .
C307 C306 C305 118.8(6) . .
C311 C306 C305 121.2(6) . .
C308 C307 C306 120.0 . .
C308 C307 H30E 120.0 . .
C306 C307 H30E 120.0 . .
C309 C308 C307 120.0 . .
C309 C308 H30F 120.0 . .
C307 C308 H30F 120.0 . .
C308 C309 C310 120.0 . .
C308 C309 C312 119.6 . .
C310 C309 C312 120.3 . .
C311 C310 C309 120.0 . .
C311 C310 H31A 120.0 . .
C309 C310 H31A 120.0 . .
C310 C311 C306 120.0 . .
C310 C311 H31B 120.0 . .
C306 C311 H31B 120.0 . .
C313 C312 C317 120.0 . .
C313 C312 C309 120.7 . .
C317 C312 C309 119.1 . .
C314 C313 C312 120.0 . .
C314 C313 H31C 120.0 . .
C312 C313 H31C 120.0 . .
C313 C314 C315 120.0 . .
C313 C314 H31D 120.0 . .
C315 C314 H31D 120.0 . .
C316 C315 C314 120.0 . .
C316 C315 N5B 109.8(5) . .
C314 C315 N5B 130.1(5) . .
C317 C316 C315 120.0 . .
C317 C316 C319 132.9 . .
C315 C316 C319 107.0 . .
C316 C317 C312 120.0 . .
C316 C317 H31E 120.0 . .
C312 C317 H31E 120.0 . .
C319 C318 C323 120.0 . .
C319 C318 N5B 110.0(5) . .
C323 C318 N5B 130.0(5) . .
C318 C319 C320 120.0 . .
C318 C319 C316 106.2 . .
C320 C319 C316 133.8 . .
C321 C320 C319 120.0 . .
C321 C320 H32B 120.0 . .
C319 C320 H32B 120.0 . .
C320 C321 C322 120.0 . .
C320 C321 C324 121.0 . .
C322 C321 C324 119.0 . .
C323 C322 C321 120.0 . .
C323 C322 H32C 120.0 . .
C321 C322 H32C 120.0 . .
C322 C323 C318 120.0 . .
C322 C323 H32D 120.0 . .
C318 C323 H32D 120.0 . .
C325 C324 C329 120.0 . .
C325 C324 C321 119.9 . .
C329 C324 C321 120.0 . .
C324 C325 C326 120.0 . .
C324 C325 H32E 120.0 . .
C326 C325 H32E 120.0 . .
C327 C326 C325 120.0 . .
C327 C326 H32F 120.0 . .
C325 C326 H32F 120.0 . .
C328 C327 C326 120.0 . .
C328 C327 C330 116.8(6) . .
C326 C327 C330 123.2(6) . .
C327 C328 C329 120.0 . .
C327 C328 H32G 120.0 . .
C329 C328 H32G 120.0 . .
C328 C329 C324 120.0 . .
C328 C329 H32H 120.0 . .
C324 C329 H32H 120.0 . .
O20B C330 O19B 117.2(8) . .
O20B C330 C327 119.5(8) . .
O19B C330 C327 122.5(8) . .
O21B C331 O22B 119.6(5) . .
O21B C331 C332 120.0(9) . .
O22B C331 C332 120.4(9) . .
C333 C332 C337 120.0 . .
C333 C332 C331 121.1(7) . .
C337 C332 C331 118.3(7) . .
C334 C333 C332 120.0 . .
C334 C333 H33B 120.0 . .
C332 C333 H33B 120.0 . .
C333 C334 C335 120.0 . .
C333 C334 H33C 120.0 . .
C335 C334 H33C 120.0 . .
C334 C335 C336 120.0 . .
C334 C335 C338 118.6 . .
C336 C335 C338 120.9 . .
C337 C336 C335 120.0 . .
C337 C336 H33D 120.0 . .
C335 C336 H33D 120.0 . .
C336 C337 C332 120.0 . .
C336 C337 H33E 120.0 . .
C332 C337 H33E 120.0 . .
C339 C338 C343 120.0 . .
C339 C338 C335 121.9 . .
C343 C338 C335 118.0 . .
C340 C339 C338 120.0 . .
C340 C339 H33F 120.0 . .
C338 C339 H33F 120.0 . .
C339 C340 C341 120.0 . .
C339 C340 C344 133.4 . .
C341 C340 C344 106.5 . .
N6B C341 C342 131.4(7) . .
N6B C341 C340 108.5(7) . .
C342 C341 C340 120.0 . .
C343 C342 C341 120.0 . .
C343 C342 H34A 120.0 . .
C341 C342 H34A 120.0 . .
C342 C343 C338 120.0 . .
C342 C343 H34B 120.0 . .
C338 C343 H34B 120.0 . .
C345 C344 C349 120.0 . .
C345 C344 C340 108.1 . .
C349 C344 C340 131.7 . .
C344 C345 C346 120.0 . .
C344 C345 N6B 106.7(7) . .
C346 C345 N6B 133.2(7) . .
C347 C346 C345 120.0 . .
C347 C346 H34C 120.0 . .
C345 C346 H34C 120.0 . .
C346 C347 C348 120.0 . .
C346 C347 H34D 120.0 . .
C348 C347 H34D 120.0 . .
C349 C348 C347 120.0 . .
C349 C348 C350 118.4 . .
C347 C348 C350 121.6 . .
C348 C349 C344 120.0 . .
C348 C349 H34E 120.0 . .
C344 C349 H34E 120.0 . .
C351 C350 C355 120.0 . .
C351 C350 C348 118.9 . .
C355 C350 C348 121.1 . .
C350 C351 C352 120.0 . .
C350 C351 H35B 120.0 . .
C352 C351 H35B 120.0 . .
C353 C352 C351 120.0 . .
C353 C352 H35C 120.0 . .
C351 C352 H35C 120.0 . .
C356 C353 C352 117.1(7) . .
C356 C353 C354 122.8(7) . .
C352 C353 C354 120.0 . .
C355 C354 C353 120.0 . .
C355 C354 H35D 120.0 . .
C353 C354 H35D 120.0 . .
C354 C355 C350 120.0 . .
C354 C355 H35E 120.0 . .
C350 C355 H35E 120.0 . .
O23B C356 O24B 113.9(9) . .
O23B C356 C353 127.4(9) . .
O24B C356 C353 118.6(10) . .

loop_
_geom_bond_atom_site_label_1
_geom_bond_atom_site_label_2
_geom_bond_distance
_geom_bond_site_symmetry_2
Mo1A O5A 2.032(6) .
Mo1A Mo2A 2.1032(14) .
Mo1A O17A 2.108(5) .
Mo1A O1A 2.114(5) .
Mo1A O13A 2.115(5) .
Mo1A O25A 2.492(6) .
Mo2A O6A 1.964(6) .
Mo2A O2A 2.077(5) .
Mo2A O14A 2.082(5) .
Mo2A O18A 2.093(5) .
Mo3A O15A 2.084(5) 2_566
Mo3A O3A 2.085(5) .
Mo3A O21A 2.102(5) .
Mo3A Mo4A 2.1062(13) .
Mo3A O11A 2.139(5) .
Mo3A O27A 2.481(6) .
Mo4A O22A 2.068(5) .
Mo4A O16A 2.073(5) 2_566
Mo4A O4A 2.093(6) .
Mo4A O12A 2.134(5) .
Mo5A O7A 2.109(6) .
Mo5A Mo6A 2.1157(13) .
Mo5A O19A 2.118(6) 2_566
Mo5A O23A 2.120(6) 2_566
Mo5A O9A 2.135(5) .
Mo5A O29A 2.403(5) .
Mo6A O20A 2.094(6) 2_566
Mo6A O24A 2.107(6) 2_566
Mo6A O8A 2.122(6) .
Mo6A O10A 2.124(5) .
Mo6A O30A 2.404(5) .
O1A C1 1.291(9) .
O2A C1 1.296(9) .
O3A C26 1.283(8) .
O4A C26 1.231(8) .
O5A C27 1.311(9) .
O6A C27 1.225(8) .
O7A C52 1.295(10) .
O8A C52 1.249(10) .
O9A C53 1.258(9) .
O10A C53 1.332(9) .
O11A C78 1.275(9) .
O12A C78 1.264(9) .
O13A C79 1.299(8) .
O14A C79 1.290(8) .
O15A C104 1.287(9) .
O15A Mo3A 2.084(5) 2_566
O16A C104 1.304(9) .
O16A Mo4A 2.073(5) 2_566
O17A C105 1.350(11) .
O18A C105 1.339(10) .
O19A C130 1.239(10) .
O19A Mo5A 2.118(6) 2_566
O20A C130 1.323(10) .
O20A Mo6A 2.094(6) 2_566
O21A C131 1.299(7) .
O22A C131 1.299(7) .
O23A C156 1.297(9) .
O23A Mo5A 2.120(6) 2_566
O24A C156 1.203(10) .
O24A Mo6A 2.107(6) 2_566
N1A C11 1.308(6) .
N1A C19 1.394(6) .
N1A H1AA 0.8800 .
N2A C45 1.391(7) .
N2A C37 1.432(7) .
N2A H2AA 0.8800 .
N3A C71 1.382(7) .
N3A C63 1.400(8) .
N3A H3AA 0.8800 .
N4A C97 1.347(6) .
N4A C89 1.361(6) .
N4A H4AA 0.8800 .
N5A C118 1.357(8) .
N5A C115 1.410(7) .
N5A H5AA 0.8800 .
N6A C145 1.376(7) .
N6A C141 1.484(7) .
N6A H6AA 0.8800 .
C1 C2 1.436(9) .
C2 C3 1.3900 .
C2 C7 1.3900 .
C3 C4 1.3900 .
C3 H3A 0.9500 .
C4 C5 1.3900 .
C4 H4A 0.9500 .
C5 C6 1.3900 .
C5 C8 1.48906 .
C6 C7 1.3900 .
C6 H6A 0.9500 .
C7 H7A 0.9500 .
C8 C9 1.3900 .
C8 C13 1.3900 .
C9 C10 1.3900 .
C9 H9A 0.9500 .
C10 C11 1.3900 .
C10 H10A 0.9500 .
C11 C12 1.3900 .
C12 C14 1.37800 .
C12 C13 1.3900 .
C13 H13A 0.9500 .
C14 C15 1.3900 .
C14 C19 1.3900 .
C15 C16 1.3900 .
C15 H15A 0.9500 .
C16 C17 1.3900 .
C16 C20 1.51700 .
C17 C18 1.3900 .
C17 H17A 0.9500 .
C18 C19 1.3900 .
C18 H18A 0.9500 .
C20 C21 1.3900 .
C20 C25 1.3900 .
C21 C22 1.3900 .
C21 H21A 0.9500 .
C22 C23 1.3900 .
C22 H22A 0.9500 .
C23 C24 1.3900 .
C23 C26 1.497(10) .
C24 C25 1.3900 .
C24 H24A 0.9500 .
C25 H25A 0.9500 .
C27 C28 1.510(8) .
C28 C29 1.3900 .
C28 C33 1.3900 .
C29 C30 1.3900 .
C29 H29A 0.9500 .
C30 C31 1.3900 .
C30 H30A 0.9500 .
C31 C32 1.3900 .
C31 C34 1.59100 .
C32 C33 1.3900 .
C32 H32A 0.9500 .
C33 H33A 0.9500 .
C34 C35 1.3900 .
C34 C39 1.3900 .
C35 C36 1.3900 .
C35 H35A 0.9500 .
C36 C37 1.3900 .
C36 H36A 0.9500 .
C37 C38 1.3900 .
C38 C39 1.3900 .
C38 C40 1.44000 .
C39 H39A 0.9500 .
C40 C41 1.3900 .
C40 C45 1.3900 .
C41 C42 1.3900 .
C41 H41A 0.9500 .
C42 C43 1.3900 .
C42 C46 1.55300 .
C43 C44 1.3900 .
C43 H43A 0.9500 .
C44 C45 1.3900 .
C44 H44A 0.9500 .
C46 C47 1.3900 .
C46 C51 1.3900 .
C47 C48 1.3900 .
C47 H47A 0.9500 .
C48 C49 1.3900 .
C48 H48A 0.9500 .
C49 C50 1.3900 .
C49 C52 1.466(11) .
C50 C51 1.3900 .
C50 H50A 0.9500 .
C51 H51A 0.9500 .
C53 C54 1.391(12) .
C54 C55 1.3900 .
C54 C59 1.3900 .
C55 C56 1.3900 .
C55 H55A 0.9500 .
C56 C57 1.3900 .
C56 H56A 0.9500 .
C57 C58 1.3900 .
C57 C60 1.55200 .
C58 C59 1.3900 .
C58 H58A 0.9500 .
C59 H59A 0.9500 .
C60 C61 1.3900 .
C60 C65 1.3900 .
C61 C62 1.3900 .
C61 H61A 0.9500 .
C62 C63 1.3900 .
C62 H62A 0.9500 .
C63 C64 1.3900 .
C64 C65 1.3900 .
C64 C66 1.42400 .
C65 H65A 0.9500 .
C66 C67 1.3900 .
C66 C71 1.3900 .
C67 C68 1.3900 .
C67 H67A 0.9500 .
C68 C69 1.3900 .
C68 C72 1.54400 .
C69 C70 1.3900 .
C69 H69A 0.9500 .
C70 C71 1.3900 .
C70 H70A 0.9500 .
C72 C73 1.3900 .
C72 C77 1.3900 .
C73 C74 1.3900 .
C73 H73A 0.9500 .
C74 C75 1.3900 .
C74 H74A 0.9500 .
C75 C76 1.3900 .
C75 C78 1.439(11) .
C76 C77 1.3900 .
C76 H76A 0.9500 .
C77 H77A 0.9500 .
C79 C80 1.451(10) .
C80 C81 1.3900 .
C80 C85 1.3900 .
C81 C82 1.3900 .
C81 H81A 0.9500 .
C82 C83 1.3900 .
C82 H82A 0.9500 .
C83 C84 1.3900 .
C83 C86 1.48500 .
C84 C85 1.3900 .
C84 H84A 0.9500 .
C85 H85A 0.9500 .
C86 C87 1.3900 .
C86 C91 1.3900 .
C87 C88 1.3900 .
C87 H87A 0.9500 .
C88 C89 1.3900 .
C88 H88A 0.9500 .
C89 C90 1.3900 .
C90 C91 1.3900 .
C90 C92 1.40600 .
C91 H91A 0.9500 .
C92 C93 1.3900 .
C92 C97 1.3900 .
C93 C94 1.3900 .
C93 H93A 0.9500 .
C94 C95 1.3900 .
C94 C98 1.53900 .
C95 C96 1.3900 .
C95 H95A 0.9500 .
C96 C97 1.3900 .
C96 H96A 0.9500 .
C98 C99 1.3900 .
C98 C103 1.3900 .
C99 C100 1.3900 .
C99 H99A 0.9500 .
C100 C101 1.3900 .
C100 H10B 0.9500 .
C101 C102 1.3900 .
C101 C104 1.439(10) .
C102 C103 1.3900 .
C102 H10C 0.9500 .
C103 H10D 0.9500 .
C105 C106 1.359(13) .
C106 C107 1.3900 .
C106 C111 1.3900 .
C107 C108 1.3900 .
C107 H10E 0.9500 .
C108 C109 1.3900 .
C108 H10F 0.9500 .
C109 C110 1.3900 .
C109 C112 1.50200 .
C110 C111 1.3900 .
C110 H11A 0.9500 .
C111 H11B 0.9500 .
C112 C113 1.3900 .
C112 C117 1.3900 .
C113 C114 1.3900 .
C113 H11C 0.9500 .
C114 C115 1.3900 .
C114 H11D 0.9500 .
C115 C116 1.3900 .
C116 C123 1.38000 .
C116 C117 1.3900 .
C117 H11E 0.9500 .
C118 C119 1.3900 .
C118 C123 1.3900 .
C119 C120 1.3900 .
C119 H11F 0.9500 .
C120 C121 1.3900 .
C120 H12A 0.9500 .
C121 C122 1.3900 .
C121 C124 1.50000 .
C122 C123 1.3900 .
C122 H12B 0.9500 .
C124 C125 1.3900 .
C124 C129 1.3900 .
C125 C126 1.3900 .
C125 H12C 0.9500 .
C126 C127 1.3900 .
C126 H12D 0.9500 .
C127 C128 1.3900 .
C127 C130 1.482(14) .
C128 C129 1.3900 .
C128 H12E 0.9500 .
C129 H12F 0.9500 .
C131 C132 1.509(7) .
C132 C133 1.3900 .
C132 C137 1.3900 .
C133 C134 1.3900 .
C133 H13B 0.9500 .
C134 C135 1.3900 .
C134 H13C 0.9500 .
C135 C136 1.3900 .
C135 C138 1.45500 .
C136 C137 1.3900 .
C136 H13D 0.9500 .
C137 H13E 0.9500 .
C138 C139 1.3900 .
C138 C143 1.3900 .
C139 C140 1.3900 .
C139 H13F 0.9500 .
C140 C141 1.3900 .
C140 H14A 0.9500 .
C141 C142 1.3900 .
C142 C143 1.3900 .
C142 C144 1.47700 .
C143 H14B 0.9500 .
C144 C145 1.3900 .
C144 C149 1.3900 .
C145 C146 1.3900 .
C146 C147 1.3900 .
C146 H14C 0.9500 .
C147 C148 1.3900 .
C147 H14D 0.9500 .
C148 C149 1.3900 .
C148 C150 1.48500 .
C149 H14E 0.9500 .
C150 C151 1.3900 .
C150 C155 1.3900 .
C151 C152 1.3900 .
C151 H15B 0.9500 .
C152 C153 1.3900 .
C152 H15C 0.9500 .
C153 C154 1.3900 .
C153 C156 1.476(12) .
C154 C155 1.3900 .
C154 H15D 0.9500 .
C155 H15E 0.9500 .
Mo1B O1B 1.987(6) .
Mo1B O9B 2.090(5) .
Mo1B Mo2B 2.0926(14) .
Mo1B O13B 2.111(5) .
Mo1B O17B 2.115(5) .
Mo1B O25B 2.422(6) .
Mo2B O2B 1.951(6) .
Mo2B O18B 2.048(5) .
Mo2B O14B 2.080(5) .
Mo2B O10B 2.087(5) .
Mo3B O5B 2.054(7) .
Mo3B O3B 2.066(6) .
Mo3B O21B 2.093(6) .
Mo3B Mo4B 2.1140(15) .
Mo3B O15B 2.131(6) 2_675
Mo4B O22B 2.061(6) .
Mo4B O16B 2.075(6) 2_675
Mo4B O6B 2.086(7) .
Mo4B O4B 2.119(6) .
Mo4B O28B 2.402(5) .
Mo5B O19B 2.063(5) 2_675
Mo5B O7B 2.082(7) .
Mo5B O23B 2.094(6) 2_675
Mo5B Mo6B 2.1068(13) .
Mo5B O11B 2.112(5) .
Mo5B O29B 2.408(6) .
Mo6B O8B 2.056(6) .
Mo6B O12B 2.093(5) .
Mo6B O24B 2.119(6) 2_675
Mo6B O20B 2.126(5) 2_675
O1B C201 1.384(9) .
O2B C201 1.351(9) .
O3B C226 1.336(10) .
O4B C226 1.307(10) .
O5B C227 1.335(11) .
O6B C227 1.311(11) .
O7B C252 1.211(10) .
O8B C252 1.333(10) .
O9B C253 1.345(9) .
O10B C253 1.252(9) .
O11B C278 1.282(10) .
O12B C278 1.324(9) .
O13B C279 1.336(10) .
O14B C279 1.337(10) .
O15B C304 1.265(10) .
O15B Mo3B 2.131(6) 2_675
O16B C304 1.432(10) .
O16B Mo4B 2.074(6) 2_675
O17B C305 1.313(9) .
O18B C305 1.292(9) .
O19B C330 1.323(9) .
O19B Mo5B 2.063(5) 2_675
O20B C330 1.274(9) .
O20B Mo6B 2.126(5) 2_675
O21B C331 1.265(9) .
O22B C331 1.280(9) .
O23B C356 1.278(10) .
O23B Mo5B 2.094(6) 2_675
O24B C356 1.302(10) .
O24B Mo6B 2.119(6) 2_675
N1B C219 1.372(8) .
N1B C211 1.415(8) .
N1B H1BA 0.8800 .
N2B C241 1.358(7) .
N2B C237 1.391(7) .
N2B H2BA 0.8800 .
N3B C267 1.376(7) .
N3B C263 1.376(7) .
N3B H3BA 0.8800 .
N4B C297 1.408(8) .
N4B C289 1.420(8) .
N4B H4BA 0.8800 .
N5B C315 1.391(6) .
N5B C318 1.402(6) .
N5B H5BA 0.8800 .
N6B C341 1.372(9) .
N6B C345 1.401(8) .
N6B H6BA 0.8800 .
C201 C202 1.405(10) .
C202 C203 1.3900 .
C202 C207 1.3900 .
C203 C204 1.3900 .
C203 H20A 0.9500 .
C204 C205 1.3900 .
C204 H20B 0.9500 .
C205 C206 1.3900 .
C205 C208 1.5115 .
C206 C207 1.3900 .
C206 H20C 0.9500 .
C207 H20D 0.9500 .
C208 C209 1.3900 .
C208 C213 1.3900 .
C209 C210 1.3900 .
C209 H20E 0.9500 .
C210 C211 1.3900 .
C210 C214 1.45800 .
C211 C212 1.3900 .
C212 C213 1.3900 .
C212 H21B 0.9500 .
C213 H21C 0.9500 .
C214 C215 1.3900 .
C214 C219 1.3900 .
C215 C216 1.3900 .
C215 H21D 0.9500 .
C216 C217 1.3900 .
C216 C220 1.53000 .
C217 C218 1.3900 .
C217 H21E 0.9500 .
C218 C219 1.3900 .
C218 H21F 0.9500 .
C220 C221 1.3900 .
C220 C225 1.3900 .
C221 C222 1.3900 .
C221 H22B 0.9500 .
C222 C223 1.3900 .
C222 H22C 0.9500 .
C223 C224 1.3900 .
C223 C226 1.414(11) .
C224 C225 1.3900 .
C224 H22D 0.9500 .
C225 H22E 0.9500 .
C227 C228 1.399(11) .
C228 C229 1.3900 .
C228 C233 1.3900 .
C229 C230 1.3900 .
C229 H22F 0.9500 .
C230 C231 1.3900 .
C230 H23A 0.9500 .
C231 C232 1.3900 .
C231 C234 1.51000 .
C232 C233 1.3900 .
C232 H23B 0.9500 .
C233 H23C 0.9500 .
C234 C235 1.3900 .
C234 C239 1.3900 .
C235 C236 1.3900 .
C235 H23D 0.9500 .
C236 C237 1.3900 .
C236 H23E 0.9500 .
C237 C238 1.3900 .
C238 C239 1.3900 .
C238 C240 1.39400 .
C239 H23F 0.9500 .
C240 C241 1.3900 .
C240 C245 1.3900 .
C241 C242 1.3900 .
C242 C243 1.3900 .
C242 H24B 0.9500 .
C243 C244 1.3900 .
C243 H24C 0.9500 .
C244 C245 1.3900 .
C244 C246 1.58300 .
C245 H24D 0.9500 .
C246 C247 1.3900 .
C246 C251 1.3900 .
C247 C248 1.3900 .
C247 H24E 0.9500 .
C248 C249 1.3900 .
C248 H24F 0.9500 .
C249 C250 1.3900 .
C249 C252 1.493(10) .
C250 C251 1.3900 .
C250 H25B 0.9500 .
C251 H25C 0.9500 .
C253 C254 1.418(9) .
C254 C255 1.3900 .
C254 C259 1.3900 .
C255 C256 1.3900 .
C255 H25D 0.9500 .
C256 C257 1.3900 .
C256 H25E 0.9500 .
C257 C258 1.3900 .
C257 C260 1.51500 .
C258 C259 1.3900 .
C258 H25F 0.9500 .
C259 H25G 0.9500 .
C260 C261 1.3900 .
C260 C265 1.3900 .
C261 C262 1.3900 .
C261 H26A 0.9500 .
C262 C263 1.3900 .
C262 C266 1.42200 .
C263 C264 1.3900 .
C264 C265 1.3900 .
C264 H26B 0.9500 .
C265 H26C 0.9500 .
C266 C267 1.3900 .
C266 C271 1.3900 .
C267 C268 1.3900 .
C268 C269 1.3900 .
C268 H26D 0.9500 .
C269 C270 1.3900 .
C269 H26E 0.9500 .
C270 C271 1.3900 .
C270 C272 1.50900 .
C271 H27A 0.9500 .
C272 C273 1.3900 .
C272 C277 1.3900 .
C273 C274 1.3900 .
C273 H27B 0.9500 .
C274 C275 1.3900 .
C274 H27C 0.9500 .
C275 C276 1.3900 .
C275 C278 1.433(10) .
C276 C277 1.3900 .
C276 H27D 0.9500 .
C277 H27E 0.9500 .
C279 C280 1.388(11) .
C280 C281 1.3900 .
C280 C285 1.3900 .
C281 C282 1.3900 .
C281 H28A 0.9500 .
C282 C283 1.3900 .
C282 H28B 0.9500 .
C283 C284 1.3900 .
C283 C286 1.48400 .
C284 C285 1.3900 .
C284 H28C 0.9500 .
C285 H28D 0.9500 .
C286 C287 1.3900 .
C286 C291 1.3900 .
C287 C288 1.3900 .
C287 H28E 0.9500 .
C288 C289 1.3900 .
C288 C292 1.44800 .
C289 C290 1.3900 .
C290 C291 1.3900 .
C290 H29B 0.9500 .
C291 H29C 0.9500 .
C292 C293 1.3900 .
C292 C297 1.3900 .
C293 C294 1.3900 .
C293 H29D 0.9500 .
C294 C295 1.3900 .
C294 C298 1.50400 .
C295 C296 1.3900 .
C295 H29E 0.9500 .
C296 C297 1.3900 .
C296 H29F 0.9500 .
C298 C299 1.3900 .
C298 C303 1.3900 .
C299 C300 1.3900 .
C299 H29G 0.9500 .
C300 C301 1.3900 .
C300 H30B 0.9500 .
C301 C304 1.340(11) .
C301 C302 1.3900 .
C302 C303 1.3900 .
C302 H30C 0.9500 .
C303 H30D 0.9500 .
C305 C306 1.438(9) .
C306 C307 1.3900 .
C306 C311 1.3900 .
C307 C308 1.3900 .
C307 H30E 0.9500 .
C308 C309 1.3900 .
C308 H30F 0.9500 .
C309 C310 1.3900 .
C309 C312 1.51700 .
C310 C311 1.3900 .
C310 H31A 0.9500 .
C311 H31B 0.9500 .
C312 C313 1.3900 .
C312 C317 1.3900 .
C313 C314 1.3900 .
C313 H31C 0.9500 .
C314 C315 1.3900 .
C314 H31D 0.9500 .
C315 C316 1.3900 .
C316 C317 1.3900 .
C316 C319 1.44700 .
C317 H31E 0.9500 .
C318 C319 1.3900 .
C318 C323 1.3900 .
C319 C320 1.3900 .
C320 C321 1.3900 .
C320 H32B 0.9500 .
C321 C322 1.3900 .
C321 C324 1.47300 .
C322 C323 1.3900 .
C322 H32C 0.9500 .
C323 H32D 0.9500 .
C324 C325 1.3900 .
C324 C329 1.3900 .
C325 C326 1.3900 .
C325 H32E 0.9500 .
C326 C327 1.3900 .
C326 H32F 0.9500 .
C327 C328 1.3900 .
C327 C330 1.426(9) .
C328 C329 1.3900 .
C328 H32G 0.9500 .
C329 H32H 0.9500 .
C331 C332 1.512(13) .
C332 C333 1.3900 .
C332 C337 1.3900 .
C333 C334 1.3900 .
C333 H33B 0.9500 .
C334 C335 1.3900 .
C334 H33C 0.9500 .
C335 C336 1.3900 .
C335 C338 1.50700 .
C336 C337 1.3900 .
C336 H33D 0.9500 .
C337 H33E 0.9500 .
C338 C339 1.3900 .
C338 C343 1.3900 .
C339 C340 1.3900 .
C339 H33F 0.9500 .
C340 C341 1.3900 .
C340 C344 1.44300 .
C341 C342 1.3900 .
C342 C343 1.3900 .
C342 H34A 0.9500 .
C343 H34B 0.9500 .
C344 C345 1.3900 .
C344 C349 1.3900 .
C345 C346 1.3900 .
C346 C347 1.3900 .
C346 H34C 0.9500 .
C347 C348 1.3900 .
C347 H34D 0.9500 .
C348 C349 1.3900 .
C348 C350 1.56600 .
C349 H34E 0.9500 .
C350 C351 1.3900 .
C350 C355 1.3900 .
C351 C352 1.3900 .
C351 H35B 0.9500 .
C352 C353 1.3900 .
C352 H35C 0.9500 .
C353 C356 1.389(10) .
C353 C354 1.3900 .
C354 C355 1.3900 .
C354 H35D 0.9500 .
C355 H35E 0.9500 .

loop_
_platon_squeeze_void_nr
_platon_squeeze_void_average_x
_platon_squeeze_void_average_y
_platon_squeeze_void_average_z
_platon_squeeze_void_volume
_platon_squeeze_void_count_electrons
_platon_squeeze_void_content
1 -0.002 -0.010 -0.002 25677 10175 ' '
